data_4128571
loop_
_publ_author_name
'Zuccarello, Giuseppe'
'Mayans, Joan G.'
'Escofet, Imma'
'Scharnagel, Dagmar'
'Kirillova, Mariia S.'
'P\'erez-Jimeno, Alba H'
'Calleja, Pilar'
'Boothe, Jordan R.'
'Echavarren, Antonio M.'

_publ_section_title
;
 Enantioselective Folding of Enynes by Gold(I) Catalysts with a Remote
 <i>C</i><sub>2</sub>-Chiral Element.
;
_journal_issue 30
_journal_name_full 'Journal of the American Chemical Society'
_journal_page_first 11858
_journal_page_last 11863
_journal_paper_doi 10.1021/jacs.9b06326
_journal_volume 141
_journal_year 2019
_chemical_absolute_configuration ad
_chemical_formula_sum 'C54.9 H53.5 Au Cl1.3 F15 N P'
_chemical_formula_weight 1286.31
_space_group_IT_number 1
_space_group_name_Hall 'P 1'
_space_group_name_H-M_alt 'P 1'
_symmetry_cell_setting triclinic
_symmetry_space_group_name_H-M 'P 1'
_atom_sites_solution_hydrogens geom
_audit_creation_method SHELXL-2018/3
_cell_angle_alpha 66.7066(15)
_cell_angle_beta 61.5893(10)
_cell_angle_gamma 83.9903(11)
_cell_formula_units_Z 2
_cell_length_a 14.4908(5)
_cell_length_b 14.6376(5)
_cell_length_c 15.2041(8)
_cell_measurement_reflns_used 9916
_cell_measurement_temperature 100(2)
_cell_measurement_theta_max 31.00
_cell_measurement_theta_min 2.71
_cell_volume 2591.40(19)
_computing_cell_refinement 'Bruker APEX2 v2014.9-0'
_computing_data_collection 'Bruker APEX2 v2014.9-0'
_computing_data_reduction 'Bruker SAINT V7.60A'
_computing_molecular_graphics 'SHELXL-2018 (Sheldrick, 2018)'
_computing_publication_material 'SHELXL-2018 (Sheldrick, 2018)'
_computing_structure_refinement 'SHELXL-2018 (Sheldrick, 2018)'
_computing_structure_solution Sir2011
_diffrn_ambient_temperature 100(2)
_diffrn_detector_area_resol_mean 512
_diffrn_detector_type '4K CCD area detector APEX II'
_diffrn_measured_fraction_theta_full 0.998
_diffrn_measured_fraction_theta_max 0.978
_diffrn_measurement_device_type 'APEX DUO Kappa 4-axis goniometer'
_diffrn_measurement_method
;
 Fullsphere data collection, phi and omega scans
;
_diffrn_measurement_specimen_support 'magnetic support with MicroMount'
_diffrn_radiation_monochromator 'Quazar MX Multilayer Optics'
_diffrn_radiation_type MoK\a
_diffrn_radiation_wavelength 0.71073
_diffrn_reflns_av_R_equivalents 0.0294
_diffrn_reflns_av_unetI/netI 0.0356
_diffrn_reflns_Laue_measured_fraction_full 0.998
_diffrn_reflns_Laue_measured_fraction_max 0.978
_diffrn_reflns_limit_h_max 13
_diffrn_reflns_limit_h_min -21
_diffrn_reflns_limit_k_max 21
_diffrn_reflns_limit_k_min -21
_diffrn_reflns_limit_l_max 22
_diffrn_reflns_limit_l_min -22
_diffrn_reflns_number 61937
_diffrn_reflns_point_group_measured_fraction_full 0.758
_diffrn_reflns_point_group_measured_fraction_max 0.676
_diffrn_reflns_theta_full 25.242
_diffrn_reflns_theta_max 31.132
_diffrn_reflns_theta_min 1.523
_diffrn_source 'Microfocus source E025 IuS'
_diffrn_source_current 0.6
_diffrn_source_power 50
_diffrn_source_size '0.2 mm x 0.2 mm fine focus'
_diffrn_source_type 'Bruker APEX DUO'
_exptl_absorpt_coefficient_mu 3.029
_exptl_absorpt_correction_T_max 0.863
_exptl_absorpt_correction_T_min 0.743
_exptl_absorpt_correction_type multi-scan
_exptl_absorpt_process_details
; 
 SADABS Version 2008/1 Bruker-Nonius
 Blessing, Acta Cryst. (1995) A51 33-38
;
_exptl_crystal_colour white
_exptl_crystal_density_diffrn 1.649
_exptl_crystal_description block
_exptl_crystal_F_000 1282
_exptl_crystal_size_max 0.20
_exptl_crystal_size_mid 0.05
_exptl_crystal_size_min 0.02
_refine_diff_density_max 1.095
_refine_diff_density_min -0.683
_refine_diff_density_rms 0.091
_refine_ls_abs_structure_details
;
 Flack x determined using 5518 quotients [(I+)-(I-)]/[(I+)+(I-)]
 (Parsons, Flack and Wagner, Acta Cryst. B69 (2013) 249-259).
;
_refine_ls_abs_structure_Flack -0.0215(19)
_refine_ls_extinction_method none
_refine_ls_goodness_of_fit_ref 1.003
_refine_ls_hydrogen_treatment constr
_refine_ls_matrix_type full
_refine_ls_number_parameters 1452
_refine_ls_number_reflns 22579
_refine_ls_number_restraints 178
_refine_ls_restrained_S_all 1.009
_refine_ls_R_factor_all 0.0320
_refine_ls_R_factor_gt 0.0263
_refine_ls_shift/su_max 0.002
_refine_ls_shift/su_mean 0.000
_refine_ls_structure_factor_coef Fsqd
_refine_ls_weighting_details 'w=1/[\s^2^(Fo^2^)+(0.0271P)^2^+1.4517P] where P=(Fo^2^+2Fc^2^)/3'
_refine_ls_weighting_scheme calc
_refine_ls_wR_factor_gt 0.0553
_refine_ls_wR_factor_ref 0.0573
_reflns_Friedel_coverage 0.382
_reflns_Friedel_fraction_full 0.519
_reflns_Friedel_fraction_max 0.374
_reflns_number_gt 20668
_reflns_number_total 22579
_reflns_threshold_expression 'I > 2\s(I)'
_cod_data_source_file ja9b06326_si_005.cif
_cod_data_source_block mo_DS1029F1-P1
_cod_depositor_comments
;
The following automatic conversions were performed:

data item '_exptl_absorpt_correction_type' value 'Multi-scan' was
changed to 'multi-scan' in accordance with the
/home/data/users/saulius/crontab/automatic-downloads/current/ACS/lib/dictionaries/cif_core.dic
dictionary named 'cif_core.dic' version 2.4.2 last updated on
2011-04-26.

data item '_symmetry_cell_setting' value 'Triclinic' was changed to
'triclinic' in accordance with the
/home/data/users/saulius/crontab/automatic-downloads/current/ACS/lib/dictionaries/cif_core.dic
dictionary named 'cif_core.dic' version 2.4.2 last updated on
2011-04-26.

Automatic conversion script
Id: cif_fix_values 6909 2019-04-08 15:41:33Z antanas 
;
_cod_original_cell_volume 2591.39(19)
_cod_original_sg_symbol_H-M P1
_cod_original_formula_sum 'C54.90 H53.50 Au Cl1.30 F15 N P'
_cod_database_code 4128571
_shelx_shelxl_version_number 2018/3
_shelx_space_group_comment
;
The symmetry employed for this shelxl refinement is uniquely defined
by the following loop, which should always be used as a source of
symmetry information in preference to the above space-group names.
They are only intended as comments.
;
_shelx_estimated_absorpt_t_min 0.752
_shelx_estimated_absorpt_t_max 0.863

loop_
_space_group_symop_operation_xyz
'x, y, z'

loop_
_atom_site_label
_atom_site_type_symbol
_atom_site_fract_x
_atom_site_fract_y
_atom_site_fract_z
_atom_site_U_iso_or_equiv
_atom_site_adp_type
_atom_site_occupancy
_atom_site_site_symmetry_order
_atom_site_calc_flag
_atom_site_refinement_flags_posn
_atom_site_refinement_flags_adp
_atom_site_refinement_flags_occupancy
_atom_site_disorder_assembly
_atom_site_disorder_group
Au1A Au 0.75494(2) 0.02264(2) 0.91797(2) 0.01898(5) Uani 1 1 d . . . . .
F1A F 0.1263(5) -0.2349(5) 1.3289(7) 0.055(2) Uani 0.6 1 d . U P A 1
F2A F 0.1249(6) -0.1130(8) 1.1988(6) 0.054(2) Uani 0.6 1 d . U P A 1
F3A F 0.1382(6) -0.0882(8) 1.3187(9) 0.068(3) Uani 0.6 1 d . U P A 1
F1A' F 0.1380(10) -0.1508(13) 1.3581(10) 0.057(4) Uani 0.4 1 d . U P A 2
F2A' F 0.1183(9) -0.2110(12) 1.2645(15) 0.079(5) Uani 0.4 1 d . U P A 2
F3A' F 0.1339(11) -0.0583(12) 1.2177(16) 0.093(6) Uani 0.4 1 d . U P A 2
C1A C 0.5077(5) -0.1193(4) 1.0679(5) 0.0162(12) Uani 1 1 d . . . . .
N1A N 0.6679(4) 0.3218(3) 1.0024(4) 0.0187(10) Uani 1 1 d . . . . .
Cl1A Cl 0.87700(15) 0.15806(13) 0.83807(16) 0.0327(4) Uani 1 1 d . . . . .
P1A P 0.65124(14) -0.11932(12) 0.98667(14) 0.0150(3) Uani 1 1 d . . . . .
C2A C 0.4407(5) -0.2024(4) 1.0991(5) 0.0216(13) Uani 1 1 d . . . . .
H2A H 0.470852 -0.253769 1.076600 0.026 Uiso 1 1 calc R U . . .
C3A C 0.3325(5) -0.2107(4) 1.1614(5) 0.0205(12) Uani 1 1 d . . . . .
H3A H 0.290919 -0.265949 1.179178 0.025 Uiso 1 1 calc R U . . .
C4A C 0.2872(4) -0.1368(4) 1.1966(4) 0.0178(10) Uani 1 1 d . . . . .
F4A F 1.0364(3) 0.1104(3) 1.1027(3) 0.0660(12) Uani 1 1 d . . . . .
C5A C 0.3493(4) -0.0535(4) 1.1697(4) 0.0190(10) Uani 1 1 d . . . . .
H5A H 0.317617 -0.003913 1.194616 0.023 Uiso 1 1 calc R U . . .
F5A F 1.0306(2) 0.1972(2) 0.9552(2) 0.0349(7) Uani 1 1 d . . . . .
C6A C 0.4597(5) -0.0440(4) 1.1050(5) 0.0169(11) Uani 1 1 d . . . . .
F6A F 0.9255(3) 0.0641(2) 1.0675(3) 0.0527(10) Uani 1 1 d . . . . .
C7A C 0.1685(4) -0.1418(4) 1.2613(5) 0.0252(11) Uani 1 1 d . . . . .
F7A F 0.9107(4) 0.3056(3) 1.3236(4) 0.0676(12) Uani 1 1 d . . . . .
C8A C 0.5170(5) 0.0499(4) 1.0791(5) 0.0161(11) Uani 1 1 d . . . . .
F8A F 0.7693(5) 0.2066(3) 1.4311(4) 0.0698(16) Uani 1 1 d . . . . .
C9A C 0.5226(4) 0.0689(3) 1.1594(4) 0.0190(8) Uani 1 1 d . . . . .
H9A H 0.493179 0.020879 1.230338 0.023 Uiso 1 1 calc R U . . .
F9A F 0.7613(3) 0.3634(2) 1.3602(3) 0.0524(10) Uani 1 1 d . . . . .
C10A C 0.5717(4) 0.1592(3) 1.1344(4) 0.0188(8) Uani 1 1 d . . . . .
H10A H 0.574474 0.170938 1.188983 0.023 Uiso 1 1 calc R U . . .
F10A F 0.7356(4) 0.5333(3) 0.5066(3) 0.0637(11) Uani 1 1 d . . . . .
C11A C 0.6162(5) 0.2313(4) 1.0299(5) 0.0187(12) Uani 1 1 d . . . . .
F11A F 0.8052(5) 0.6499(5) 0.5104(4) 0.105(2) Uani 1 1 d . . . . .
C12A C 0.6083(4) 0.2140(3) 0.9498(4) 0.0192(8) Uani 1 1 d . . . . .
H12A H 0.636130 0.262874 0.879382 0.023 Uiso 1 1 calc R U . . .
F12A F 0.6561(5) 0.6654(3) 0.5123(4) 0.0770(15) Uani 1 1 d . . . . .
C13A C 0.5592(4) 0.1241(3) 0.9749(4) 0.0185(8) Uani 1 1 d . . . . .
H13A H 0.554402 0.113486 0.920740 0.022 Uiso 1 1 calc R U . . .
F13A F 0.3327(4) 0.5520(4) 0.8625(4) 0.0837(18) Uani 1 1 d . . . . .
C14A C 0.6701(4) 0.3524(3) 1.0819(4) 0.0194(8) Uani 1 1 d . . . . .
H14A H 0.598634 0.344511 1.141840 0.023 Uiso 1 1 calc R U . . .
F14A F 0.3374(3) 0.4554(3) 1.0088(3) 0.0472(9) Uani 1 1 d . . . . .
C15A C 0.7098(4) 0.4642(3) 1.0133(4) 0.0237(9) Uani 1 1 d . . . . .
H15A H 0.652561 0.503807 1.010446 0.028 Uiso 1 1 calc R U . . .
H15B H 0.744168 0.489200 1.041889 0.028 Uiso 1 1 calc R U . . .
F15A F 0.3870(3) 0.6117(3) 0.9392(5) 0.0738(15) Uani 1 1 d . . . . .
C16A C 0.7873(4) 0.4649(3) 0.9028(5) 0.0235(12) Uani 1 1 d . . . . .
H16A H 0.853178 0.441458 0.900744 0.028 Uiso 1 1 calc R U . . .
H16B H 0.801652 0.531357 0.846134 0.028 Uiso 1 1 calc R U . . .
C17A C 0.7292(4) 0.3918(3) 0.8903(4) 0.0213(9) Uani 1 1 d . . . . .
H17A H 0.780062 0.357317 0.846727 0.026 Uiso 1 1 calc R U . . .
C18A C 0.7437(4) 0.2990(3) 1.1261(4) 0.0154(9) Uani 1 1 d . . . . .
C19A C 0.8184(3) 0.2421(3) 1.0790(4) 0.0201(8) Uani 1 1 d . . . . .
H19A H 0.819770 0.230197 1.022724 0.024 Uiso 1 1 calc R U . . .
C20A C 0.8909(4) 0.2030(3) 1.1154(4) 0.0225(9) Uani 1 1 d . . . . .
C21A C 0.8907(4) 0.2188(3) 1.1988(4) 0.0259(9) Uani 1 1 d . . . . .
H21A H 0.940462 0.192952 1.221964 0.031 Uiso 1 1 calc R U . . .
C22A C 0.8144(4) 0.2744(3) 1.2482(4) 0.0244(10) Uani 1 1 d . . . . .
C23A C 0.7428(4) 0.3142(3) 1.2115(4) 0.0200(8) Uani 1 1 d . . . . .
H23A H 0.692885 0.351849 1.244179 0.024 Uiso 1 1 calc R U . . .
C24A C 0.9711(4) 0.1430(4) 1.0609(5) 0.0348(12) Uani 1 1 d . . . . .
C25A C 0.8127(6) 0.2882(4) 1.3408(6) 0.0381(15) Uani 1 1 d . . . . .
C26A C 0.6630(4) 0.4480(3) 0.8376(4) 0.0217(10) Uani 1 1 d . . . . .
C27A C 0.7102(5) 0.4945(3) 0.7251(4) 0.0302(11) Uani 1 1 d . . . . .
H27A H 0.780733 0.487702 0.683886 0.036 Uiso 1 1 calc R U . . .
C28A C 0.6549(5) 0.5503(4) 0.6735(4) 0.0360(13) Uani 1 1 d . . . . .
C29A C 0.5499(5) 0.5619(4) 0.7338(5) 0.0411(15) Uani 1 1 d . . . . .
H29A H 0.512579 0.600580 0.698931 0.049 Uiso 1 1 calc R U . . .
C30A C 0.5011(4) 0.5156(3) 0.8461(5) 0.0317(12) Uani 1 1 d . . . . .
C31A C 0.5570(4) 0.4577(3) 0.8988(4) 0.0247(9) Uani 1 1 d . . . . .
H31A H 0.523706 0.425894 0.974265 0.030 Uiso 1 1 calc R U . . .
C32A C 0.7111(7) 0.5984(5) 0.5509(5) 0.0548(19) Uani 1 1 d . . . . .
C33A C 0.3904(5) 0.5325(4) 0.9131(6) 0.0434(15) Uani 1 1 d . . . . .
C34A C 0.6715(4) -0.1447(3) 0.8659(4) 0.0158(9) Uani 1 1 d . . . . .
C35A C 0.7890(4) -0.1163(4) 0.7782(5) 0.0233(11) Uani 1 1 d . . . . .
H35A H 0.810860 -0.049078 0.763393 0.028 Uiso 1 1 calc R U . . .
H35B H 0.831951 -0.161632 0.805454 0.028 Uiso 1 1 calc R U . . .
C36A C 0.8067(4) -0.1214(4) 0.6725(4) 0.0265(11) Uani 1 1 d . . . . .
H36A H 0.881346 -0.102318 0.618401 0.032 Uiso 1 1 calc R U . . .
C37A C 0.7760(4) -0.2286(3) 0.6956(4) 0.0262(10) Uani 1 1 d . . . . .
H37A H 0.787271 -0.232783 0.629129 0.031 Uiso 1 1 calc R U . . .
H37B H 0.819641 -0.273749 0.721931 0.031 Uiso 1 1 calc R U . . .
C38A C 0.6607(4) -0.2584(3) 0.7805(4) 0.0236(9) Uani 1 1 d . . . . .
H38A H 0.640467 -0.326795 0.795164 0.028 Uiso 1 1 calc R U . . .
C39A C 0.5930(5) -0.1867(4) 0.7374(5) 0.0256(12) Uani 1 1 d . . . . .
H39A H 0.602679 -0.191089 0.671564 0.031 Uiso 1 1 calc R U . . .
H39B H 0.519139 -0.205604 0.791072 0.031 Uiso 1 1 calc R U . . .
C40A C 0.6238(4) -0.0805(4) 0.7132(4) 0.0300(10) Uani 1 1 d . . . . .
H40A H 0.580428 -0.035428 0.685072 0.036 Uiso 1 1 calc R U . . .
C41A C 0.6050(4) -0.0739(4) 0.8193(4) 0.0249(10) Uani 1 1 d . . . . .
H41A H 0.623675 -0.005741 0.804552 0.030 Uiso 1 1 calc R U . . .
H41B H 0.530797 -0.091720 0.872322 0.030 Uiso 1 1 calc R U . . .
C42A C 0.6424(4) -0.2530(3) 0.8868(4) 0.0216(9) Uani 1 1 d . . . . .
H42A H 0.685309 -0.297983 0.914354 0.026 Uiso 1 1 calc R U . . .
H42B H 0.568957 -0.273977 0.941194 0.026 Uiso 1 1 calc R U . . .
C43A C 0.7401(5) -0.0500(4) 0.6285(4) 0.0318(12) Uani 1 1 d . . . . .
H43A H 0.751947 -0.052683 0.561228 0.038 Uiso 1 1 calc R U . . .
H43B H 0.759875 0.017907 0.613484 0.038 Uiso 1 1 calc R U . . .
C44A C 0.6889(4) -0.2178(3) 1.0841(4) 0.0161(9) Uani 1 1 d . . . . .
C45A C 0.6684(3) -0.1778(3) 1.1716(4) 0.0202(9) Uani 1 1 d . . . . .
H45A H 0.706424 -0.112022 1.136867 0.024 Uiso 1 1 calc R U . . .
H45B H 0.593769 -0.171836 1.210739 0.024 Uiso 1 1 calc R U . . .
C46A C 0.7050(4) -0.2494(4) 1.2512(4) 0.0257(9) Uani 1 1 d . . . . .
H46A H 0.691165 -0.223673 1.306418 0.031 Uiso 1 1 calc R U . . .
C47A C 0.8230(4) -0.2555(4) 1.1901(4) 0.0266(10) Uani 1 1 d . . . . .
H47A H 0.847288 -0.298546 1.240777 0.032 Uiso 1 1 calc R U . . .
H47B H 0.860811 -0.189535 1.154397 0.032 Uiso 1 1 calc R U . . .
C48A C 0.8446(4) -0.2976(4) 1.1055(5) 0.0261(10) Uani 1 1 d . . . . .
H48A H 0.920348 -0.302591 1.066646 0.031 Uiso 1 1 calc R U . . .
C49A C 0.7846(4) -0.4014(3) 1.1612(4) 0.0291(11) Uani 1 1 d . . . . .
H49A H 0.807602 -0.446478 1.212116 0.035 Uiso 1 1 calc R U . . .
H49B H 0.798880 -0.427987 1.107298 0.035 Uiso 1 1 calc R U . . .
C50A C 0.6662(5) -0.3931(4) 1.2218(5) 0.0270(11) Uani 1 1 d . . . . .
H50A H 0.627467 -0.459564 1.257850 0.032 Uiso 1 1 calc R U . . .
C51A C 0.6278(4) -0.3223(3) 1.1427(4) 0.0245(9) Uani 1 1 d . . . . .
H51A H 0.552981 -0.317545 1.182519 0.029 Uiso 1 1 calc R U . . .
H51B H 0.638638 -0.348692 1.089544 0.029 Uiso 1 1 calc R U . . .
C52A C 0.6444(4) -0.3523(4) 1.3072(4) 0.0301(10) Uani 1 1 d . . . . .
H52A H 0.569388 -0.347533 1.346202 0.036 Uiso 1 1 calc R U . . .
H52B H 0.666167 -0.397247 1.359192 0.036 Uiso 1 1 calc R U . . .
C53A C 0.8083(4) -0.2279(4) 1.0236(4) 0.0234(11) Uani 1 1 d . . . . .
H53C H 0.821760 -0.254796 0.970091 0.028 Uiso 1 1 calc R U . . .
H53D H 0.847881 -0.162479 0.985597 0.028 Uiso 1 1 calc R U . . .
N1B N 0.2135(4) 0.4985(3) 0.5997(4) 0.0217(10) Uani 1 1 d . . . . .
P1B P 0.21882(14) 0.94020(12) 0.61108(14) 0.0169(3) Uani 1 1 d . . . . .
C1B C 0.3619(5) 0.9509(4) 0.5178(5) 0.0194(12) Uani 1 1 d . . . . .
Au1B Au 0.12230(2) 0.79987(2) 0.66295(2) 0.01880(5) Uani 1 1 d . . . . .
F1B F 0.7428(3) 0.9845(3) 0.2559(3) 0.0506(11) Uani 1 1 d . . . . .
Cl1B Cl 0.00902(14) 0.66315(12) 0.72699(17) 0.0315(4) Uani 1 1 d . . . . .
C2B C 0.4232(5) 1.0370(5) 0.4848(5) 0.0244(14) Uani 1 1 d . . . . .
H2B H 0.389881 1.091680 0.497643 0.029 Uiso 1 1 calc R U . . .
F2B F 0.7446(3) 1.0373(2) 0.3681(3) 0.0393(8) Uani 1 1 d . . . . .
C3B C 0.5321(6) 1.0436(5) 0.4335(5) 0.0273(14) Uani 1 1 d . . . . .
H3B H 0.571077 1.102237 0.411716 0.033 Uiso 1 1 calc R U . . .
F3B F 0.7327(3) 0.8797(3) 0.4066(4) 0.0446(10) Uani 1 1 d . . . . .
C4B C 0.5832(5) 0.9626(4) 0.4145(4) 0.0213(11) Uani 1 1 d . . . . .
F4B F 0.4013(3) 0.3952(2) 0.2010(3) 0.0515(9) Uani 1 1 d . . . . .
C5B C 0.5233(5) 0.8790(4) 0.4412(4) 0.0215(11) Uani 1 1 d . . . . .
H5B H 0.557788 0.825999 0.425009 0.026 Uiso 1 1 calc R U . . .
F5B F 0.4494(3) 0.5507(3) 0.1251(3) 0.0538(9) Uani 1 1 d . . . . .
C6B C 0.4133(5) 0.8705(4) 0.4913(5) 0.0171(12) Uani 1 1 d . . . . .
F6B F 0.4662(3) 0.4608(3) 0.2658(3) 0.0552(10) Uani 1 1 d . . . . .
C7B C 0.7001(5) 0.9657(4) 0.3616(5) 0.0318(13) Uani 1 1 d . . . . .
F7B F 0.0840(6) 0.5851(7) 0.1723(6) 0.077(3) Uani 0.75 1 d . U P B 1
F8B F -0.0106(8) 0.6314(8) 0.2999(8) 0.089(3) Uani 0.75 1 d . U P B 1
F9B F -0.0299(9) 0.4834(7) 0.3236(9) 0.109(4) Uani 0.75 1 d . U P B 1
F7B' F 0.033(2) 0.6476(16) 0.245(2) 0.061(7) Uani 0.25 1 d . U P B 2
F8B' F -0.0538(17) 0.511(2) 0.3599(19) 0.064(7) Uani 0.25 1 d . U P B 2
F9B' F 0.060(2) 0.515(2) 0.210(2) 0.076(7) Uani 0.25 1 d . U P B 2
C8B C 0.3618(5) 0.7753(4) 0.5157(5) 0.0180(12) Uani 1 1 d . . . . .
C9B C 0.3807(4) 0.6856(3) 0.5819(4) 0.0215(9) Uani 1 1 d . . . . .
H9B H 0.425000 0.687678 0.609747 0.026 Uiso 1 1 calc R U . . .
C10B C 0.3359(4) 0.5940(3) 0.6071(4) 0.0198(8) Uani 1 1 d . . . . .
H10B H 0.350772 0.535841 0.650902 0.024 Uiso 1 1 calc R U . . .
F10B F 0.0790(2) 0.5860(2) 0.9485(3) 0.0413(8) Uani 1 1 d . . . . .
C11B C 0.2683(5) 0.5880(4) 0.5675(4) 0.0171(11) Uani 1 1 d . . . . .
F11B F 0.0085(3) 0.4593(3) 1.0990(3) 0.0462(8) Uani 1 1 d . . . . .
C12B C 0.2548(4) 0.6773(3) 0.4950(4) 0.0198(8) Uani 1 1 d . . . . .
H12B H 0.214319 0.675013 0.463187 0.024 Uiso 1 1 calc R U . . .
F12B F -0.0527(2) 0.4937(3) 0.9878(3) 0.0468(9) Uani 1 1 d . . . . .
C13B C 0.3009(4) 0.7689(3) 0.4700(4) 0.0206(8) Uani 1 1 d . . . . .
H13B H 0.290672 0.826950 0.421721 0.025 Uiso 1 1 calc R U . . .
F13B F 0.2323(5) 0.1946(4) 1.0988(4) 0.105(2) Uani 1 1 d . . . . .
C14B C 0.1273(4) 0.4930(3) 0.5788(4) 0.0213(9) Uani 1 1 d . . . . .
H14B H 0.080767 0.544598 0.593737 0.026 Uiso 1 1 calc R U . . .
F14B F 0.3026(3) 0.1482(2) 0.9675(3) 0.0537(10) Uani 1 1 d . . . . .
C15B C 0.0700(5) 0.3892(4) 0.6631(5) 0.0273(12) Uani 1 1 d . . . . .
H15C H 0.020245 0.391720 0.732785 0.033 Uiso 1 1 calc R U . . .
H15D H 0.032816 0.361863 0.638755 0.033 Uiso 1 1 calc R U . . .
F15B F 0.3763(4) 0.2669(3) 0.9650(5) 0.0879(17) Uani 1 1 d . . . . .
C16B C 0.1596(4) 0.3281(3) 0.6707(4) 0.0277(10) Uani 1 1 d . . . . .
H16C H 0.196855 0.308279 0.609607 0.033 Uiso 1 1 calc R U . . .
H16D H 0.133747 0.268770 0.737958 0.033 Uiso 1 1 calc R U . . .
C17B C 0.2309(4) 0.4016(3) 0.6678(4) 0.0210(9) Uani 1 1 d . . . . .
H17B H 0.304654 0.389450 0.630084 0.025 Uiso 1 1 calc R U . . .
C18B C 0.1635(4) 0.5028(3) 0.4635(4) 0.0171(9) Uani 1 1 d . . . . .
C19B C 0.0924(4) 0.5246(3) 0.4234(4) 0.0253(9) Uani 1 1 d . . . . .
H19B H 0.024298 0.535776 0.466417 0.030 Uiso 1 1 calc R U . . .
C20B C 0.1203(4) 0.5302(4) 0.3203(4) 0.0273(10) Uani 1 1 d . . . . .
C21B C 0.2213(4) 0.5141(3) 0.2549(4) 0.0270(10) Uani 1 1 d . . . . .
H21B H 0.240330 0.517175 0.186086 0.032 Uiso 1 1 calc R U . . .
C22B C 0.2943(4) 0.4932(3) 0.2940(4) 0.0237(9) Uani 1 1 d . . . . .
C23B C 0.2654(3) 0.4891(3) 0.3971(4) 0.0208(8) Uani 1 1 d . . . . .
H23B H 0.315138 0.477125 0.421524 0.025 Uiso 1 1 calc R U . . .
C24B C 0.0415(5) 0.5549(5) 0.2796(6) 0.0433(15) Uani 1 1 d . . . . .
C25B C 0.4017(4) 0.4747(4) 0.2232(4) 0.0313(11) Uani 1 1 d . . . . .
C26B C 0.2039(4) 0.3892(3) 0.7813(4) 0.0185(9) Uani 1 1 d . . . . .
C27B C 0.1333(3) 0.4453(3) 0.8348(4) 0.0194(8) Uani 1 1 d . . . . .
H27B H 0.101454 0.493965 0.800000 0.023 Uiso 1 1 calc R U . . .
C28B C 0.1103(3) 0.4287(3) 0.9398(4) 0.0219(9) Uani 1 1 d . . . . .
C29B C 0.1567(4) 0.3565(3) 0.9935(4) 0.0259(9) Uani 1 1 d . . . . .
H29B H 0.140371 0.345303 1.064243 0.031 Uiso 1 1 calc R U . . .
C30B C 0.2285(4) 0.3008(3) 0.9395(4) 0.0245(9) Uani 1 1 d . . . . .
C31B C 0.2509(4) 0.3180(3) 0.8352(4) 0.0229(9) Uani 1 1 d . . . . .
H31B H 0.298759 0.280730 0.799842 0.028 Uiso 1 1 calc R U . . .
C32B C 0.0375(4) 0.4926(4) 0.9928(4) 0.0293(10) Uani 1 1 d . . . . .
C33B C 0.2838(5) 0.2276(4) 0.9932(5) 0.0391(13) Uani 1 1 d . . . . .
C34B C 0.1653(4) 1.0490(3) 0.5369(4) 0.0206(10) Uani 1 1 d . . . . .
C35B C 0.1930(4) 1.0373(4) 0.4319(4) 0.0323(11) Uani 1 1 d . . . . .
H35C H 0.166926 0.970737 0.449068 0.039 Uiso 1 1 calc R U . . .
H35D H 0.268976 1.045486 0.387015 0.039 Uiso 1 1 calc R U . . .
C36B C 0.1431(5) 1.1161(4) 0.3691(4) 0.0372(12) Uani 1 1 d . . . . .
H36B H 0.162380 1.108443 0.301400 0.045 Uiso 1 1 calc R U . . .
C37B C 0.1835(6) 1.2210(5) 0.3415(5) 0.0455(17) Uani 1 1 d . . . . .
H37C H 0.153159 1.270445 0.300685 0.055 Uiso 1 1 calc R U . . .
H37D H 0.259643 1.231306 0.297351 0.055 Uiso 1 1 calc R U . . .
C38B C 0.1517(6) 1.2320(4) 0.4482(6) 0.0474(17) Uani 1 1 d . . . . .
H38B H 0.177000 1.299388 0.431466 0.057 Uiso 1 1 calc R U . . .
C39B C 0.0318(6) 1.2165(4) 0.5171(5) 0.0463(16) Uani 1 1 d . . . . .
H39C H 0.011452 1.224447 0.584193 0.056 Uiso 1 1 calc R U . . .
H39D H 0.000025 1.265637 0.477674 0.056 Uiso 1 1 calc R U . . .
C40B C -0.0053(5) 1.1125(4) 0.5420(5) 0.0362(12) Uani 1 1 d . . . . .
H40B H -0.082290 1.101432 0.586141 0.043 Uiso 1 1 calc R U . . .
C41B C 0.0443(5) 1.0352(4) 0.6061(5) 0.0318(13) Uani 1 1 d . . . . .
H41C H 0.017687 0.968221 0.625423 0.038 Uiso 1 1 calc R U . . .
H41D H 0.024946 1.043498 0.672794 0.038 Uiso 1 1 calc R U . . .
C42B C 0.0261(5) 1.1007(4) 0.4365(5) 0.0367(13) Uani 1 1 d . . . . .
H42C H 0.000514 1.034289 0.452834 0.044 Uiso 1 1 calc R U . . .
H42D H -0.005511 1.149132 0.396450 0.044 Uiso 1 1 calc R U . . .
C43B C 0.2041(6) 1.1550(3) 0.5087(6) 0.052(2) Uani 1 1 d . . . . .
H43C H 0.280090 1.166208 0.463319 0.063 Uiso 1 1 calc R U . . .
H43D H 0.187339 1.162974 0.574915 0.063 Uiso 1 1 calc R U . . .
C44B C 0.2152(4) 0.9401(3) 0.7365(4) 0.0154(9) Uani 1 1 d . . . . .
C45B C 0.2659(6) 1.0341(4) 0.7231(5) 0.0471(16) Uani 1 1 d . . . . .
H45C H 0.230793 1.091341 0.698911 0.057 Uiso 1 1 calc R U . . .
H45D H 0.339563 1.045975 0.668386 0.057 Uiso 1 1 calc R U . . .
C46B C 0.2572(7) 1.0218(5) 0.8316(6) 0.049(2) Uani 1 1 d . . . . .
H46B H 0.290210 1.082568 0.821970 0.059 Uiso 1 1 calc R U . . .
C47B C 0.1460(6) 1.0042(5) 0.9169(5) 0.060(2) Uani 1 1 d . . . . .
H47C H 0.108764 1.060816 0.895705 0.072 Uiso 1 1 calc R U . . .
H47D H 0.142341 0.997077 0.984702 0.072 Uiso 1 1 calc R U . . .
C48B C 0.0943(5) 0.9094(8) 0.9327(5) 0.064(3) Uani 1 1 d . . . . .
H48B H 0.020218 0.898333 0.988578 0.077 Uiso 1 1 calc R U . . .
C49B C 0.1502(7) 0.8211(5) 0.9681(5) 0.060(2) Uani 1 1 d . . . . .
H49C H 0.118000 0.760975 0.977179 0.072 Uiso 1 1 calc R U . . .
H49D H 0.144778 0.811773 1.037294 0.072 Uiso 1 1 calc R U . . .
C50B C 0.2645(6) 0.8404(4) 0.8824(5) 0.0494(17) Uani 1 1 d . . . . .
H50B H 0.301644 0.783404 0.905257 0.059 Uiso 1 1 calc R U . . .
C51B C 0.2717(6) 0.8518(4) 0.7742(5) 0.0417(15) Uani 1 1 d . . . . .
H51C H 0.345171 0.861950 0.719304 0.050 Uiso 1 1 calc R U . . .
H51D H 0.239874 0.791132 0.783773 0.050 Uiso 1 1 calc R U . . .
C52B C 0.1001(5) 0.9242(7) 0.8232(6) 0.059(2) Uani 1 1 d . . . . .
H52C H 0.065107 0.865785 0.832097 0.071 Uiso 1 1 calc R U . . .
H52D H 0.064432 0.981749 0.800983 0.071 Uiso 1 1 calc R U . . .
C53B C 0.3143(5) 0.9328(5) 0.8687(5) 0.0489(16) Uani 1 1 d . . . . .
H53A H 0.388310 0.943961 0.815023 0.059 Uiso 1 1 calc R U . . .
H53B H 0.309461 0.925090 0.937188 0.059 Uiso 1 1 calc R U . . .
C1S C 0.6883(10) 0.2621(11) 1.6569(11) 0.054(3) Uani 0.7 1 d . U P C 1
H1SA H 0.705258 0.238011 1.715524 0.081 Uiso 0.7 1 calc R U P C 1
H1SB H 0.732905 0.322307 1.600931 0.081 Uiso 0.7 1 calc R U P C 1
H1SC H 0.699170 0.212293 1.627517 0.081 Uiso 0.7 1 calc R U P C 1
C2S C 0.5751(9) 0.2834(8) 1.6985(9) 0.048(2) Uani 0.7 1 d . U P C 1
H2SA H 0.563430 0.329204 1.733845 0.057 Uiso 0.7 1 calc R U P C 1
H2SB H 0.530571 0.221621 1.753013 0.057 Uiso 0.7 1 calc R U P C 1
C3S C 0.5414(9) 0.3288(8) 1.6092(9) 0.051(2) Uani 0.7 1 d . U P C 1
H3SA H 0.483253 0.368422 1.631138 0.061 Uiso 0.7 1 calc R U P C 1
H3SB H 0.599798 0.372734 1.542332 0.061 Uiso 0.7 1 calc R U P C 1
C4S C 0.5074(10) 0.2464(9) 1.5884(10) 0.060(3) Uani 0.7 1 d . U P C 1
H4SA H 0.443995 0.206347 1.652001 0.072 Uiso 0.7 1 calc R U P C 1
H4SB H 0.562721 0.202818 1.571801 0.072 Uiso 0.7 1 calc R U P C 1
C5S C 0.4854(7) 0.3032(7) 1.4861(8) 0.054(2) Uani 0.7 1 d . U P C 1
H5SA H 0.466057 0.254782 1.468205 0.080 Uiso 0.7 1 calc R U P C 1
H5SB H 0.548065 0.344283 1.424614 0.080 Uiso 0.7 1 calc R U P C 1
H5SC H 0.429061 0.344391 1.504561 0.080 Uiso 0.7 1 calc R U P C 1
C1T C 0.536(5) 0.2855(11) 1.582(2) 0.073(9) Uani 0.15 1 d D U P D 2
H1T1 H 0.478015 0.286662 1.565736 0.087 Uiso 0.15 1 calc R U P D 2
H1T2 H 0.600793 0.284858 1.519332 0.087 Uiso 0.15 1 calc R U P D 2
Cl1T Cl 0.5153(9) 0.1764(5) 1.7001(12) 0.066(4) Uani 0.15 1 d D U P D 2
Cl2T Cl 0.5424(11) 0.3939(7) 1.6064(12) 0.062(3) Uani 0.15 1 d D U P D 2
C1U C 0.579(3) 0.238(4) 1.680(6) 0.091(9) Uani 0.15 1 d D U P E 3
H1U1 H 0.538823 0.173821 1.731205 0.109 Uiso 0.15 1 calc R U P E 3
H1U2 H 0.580974 0.253299 1.610565 0.109 Uiso 0.15 1 calc R U P E 3
Cl1U Cl 0.7097(14) 0.2377(14) 1.6632(17) 0.069(5) Uani 0.15 1 d D U P E 3
Cl2U Cl 0.5206(9) 0.3346(12) 1.7297(12) 0.069(4) Uani 0.15 1 d D U P E 3

loop_
_atom_site_aniso_label
_atom_site_aniso_U_11
_atom_site_aniso_U_22
_atom_site_aniso_U_33
_atom_site_aniso_U_23
_atom_site_aniso_U_13
_atom_site_aniso_U_12
Au1A 0.01927(12) 0.01546(10) 0.02148(11) -0.00885(9) -0.00688(9) -0.00344(9)
F1A 0.016(3) 0.034(3) 0.066(5) 0.006(4) -0.002(3) -0.007(2)
F2A 0.024(3) 0.102(7) 0.035(3) -0.022(5) -0.021(3) 0.021(4)
F3A 0.021(3) 0.106(6) 0.092(8) -0.088(6) 0.004(4) -0.007(4)
F1A' 0.022(5) 0.120(11) 0.029(6) -0.032(7) -0.010(4) 0.011(7)
F2A' 0.023(5) 0.095(11) 0.137(13) -0.094(11) -0.013(8) -0.003(6)
F3A' 0.027(6) 0.064(9) 0.109(13) 0.024(8) -0.021(8) 0.017(6)
C1A 0.014(3) 0.015(2) 0.021(3) -0.007(2) -0.010(2) -0.002(2)
N1A 0.032(3) 0.0083(17) 0.017(2) -0.0018(16) -0.0142(19) -0.0024(16)
Cl1A 0.0301(9) 0.0261(7) 0.0345(8) -0.0143(6) -0.0051(7) -0.0123(6)
P1A 0.0146(8) 0.0130(6) 0.0174(7) -0.0071(6) -0.0060(6) -0.0019(5)
C2A 0.023(3) 0.015(2) 0.031(3) -0.012(2) -0.015(3) 0.001(2)
C3A 0.012(3) 0.022(3) 0.021(3) -0.004(2) -0.006(2) -0.007(2)
C4A 0.016(2) 0.020(2) 0.016(3) -0.0038(19) -0.010(2) 0.0014(17)
F4A 0.054(2) 0.083(3) 0.055(3) -0.028(2) -0.029(2) 0.051(2)
C5A 0.019(2) 0.017(2) 0.023(3) -0.010(2) -0.010(2) 0.0025(17)
F5A 0.0189(14) 0.0352(16) 0.0306(16) -0.0118(14) 0.0034(12) -0.0028(12)
C6A 0.018(3) 0.014(2) 0.019(3) -0.006(2) -0.011(2) 0.003(2)
F6A 0.0394(19) 0.0199(14) 0.056(2) -0.0178(15) 0.0112(16) 0.0016(13)
C7A 0.017(3) 0.028(2) 0.031(3) -0.012(2) -0.011(3) 0.0003(19)
F7A 0.093(3) 0.076(3) 0.089(3) -0.044(3) -0.078(3) 0.025(2)
C8A 0.014(3) 0.010(2) 0.023(3) -0.008(2) -0.007(2) 0.0004(19)
F8A 0.143(5) 0.037(2) 0.032(2) -0.0060(18) -0.047(3) 0.000(2)
C9A 0.021(2) 0.0176(19) 0.017(2) -0.0055(17) -0.0091(18) -0.0002(17)
F9A 0.101(3) 0.0404(18) 0.050(2) -0.0323(17) -0.054(2) 0.0288(19)
C10A 0.025(2) 0.0150(19) 0.020(2) -0.0062(18) -0.013(2) -0.0002(17)
F10A 0.108(3) 0.052(2) 0.036(2) -0.0212(18) -0.037(2) 0.023(2)
C11A 0.024(3) 0.015(2) 0.025(3) -0.009(2) -0.016(2) 0.0037(19)
F11A 0.135(5) 0.121(5) 0.026(2) -0.004(3) -0.019(3) -0.055(4)
C12A 0.026(2) 0.0117(17) 0.020(2) -0.0034(16) -0.0134(19) 0.0001(16)
F12A 0.133(4) 0.051(2) 0.040(3) -0.006(2) -0.050(3) 0.034(3)
C13A 0.025(2) 0.0153(18) 0.022(2) -0.0092(17) -0.0149(19) 0.0030(16)
F13A 0.050(3) 0.097(4) 0.086(4) 0.012(3) -0.054(3) -0.007(3)
C14A 0.026(2) 0.0154(18) 0.025(2) -0.0114(17) -0.016(2) 0.0051(16)
F14A 0.039(2) 0.040(2) 0.060(3) -0.016(2) -0.024(2) 0.0005(17)
C15A 0.033(3) 0.0140(18) 0.037(3) -0.0111(19) -0.026(2) 0.0063(17)
F15A 0.035(2) 0.037(2) 0.132(4) -0.041(3) -0.021(3) 0.0060(18)
C16A 0.027(3) 0.010(2) 0.033(3) -0.004(2) -0.016(2) -0.006(2)
C17A 0.029(2) 0.0147(18) 0.021(2) -0.0052(17) -0.0128(19) -0.0019(17)
C18A 0.020(2) 0.0095(18) 0.020(2) -0.0070(17) -0.012(2) 0.0048(16)
C19A 0.023(2) 0.0176(18) 0.019(2) -0.0092(17) -0.0083(18) 0.0043(16)
C20A 0.020(2) 0.0149(18) 0.020(2) -0.0025(17) -0.0044(18) 0.0043(16)
C21A 0.027(2) 0.0178(19) 0.033(3) -0.0023(19) -0.020(2) 0.0032(18)
C22A 0.041(3) 0.0143(18) 0.028(2) -0.0055(18) -0.026(2) 0.0028(19)
C23A 0.026(2) 0.0142(19) 0.019(2) -0.0069(18) -0.010(2) 0.0043(17)
C24A 0.026(3) 0.028(2) 0.036(3) -0.011(2) -0.007(2) 0.012(2)
C25A 0.067(4) 0.020(2) 0.044(4) -0.012(3) -0.041(4) 0.014(3)
C26A 0.036(3) 0.0112(19) 0.023(3) -0.0052(18) -0.018(2) -0.0037(17)
C27A 0.052(3) 0.017(2) 0.024(2) -0.010(2) -0.019(2) 0.004(2)
C28A 0.073(4) 0.022(2) 0.028(3) -0.010(2) -0.034(3) 0.007(2)
C29A 0.076(4) 0.023(2) 0.053(4) -0.012(2) -0.055(4) 0.008(3)
C30A 0.043(3) 0.019(2) 0.046(3) -0.007(2) -0.034(3) -0.001(2)
C31A 0.032(3) 0.0168(19) 0.030(3) -0.0035(19) -0.021(2) -0.0038(18)
C32A 0.108(6) 0.037(3) 0.028(3) -0.006(3) -0.042(4) -0.002(4)
C33A 0.037(3) 0.029(3) 0.067(4) -0.005(3) -0.037(3) -0.003(2)
C34A 0.019(2) 0.0105(19) 0.019(2) -0.0042(18) -0.0115(19) 0.0022(17)
C35A 0.023(3) 0.024(2) 0.023(3) -0.013(2) -0.007(2) 0.0009(19)
C36A 0.028(3) 0.027(2) 0.023(3) -0.015(2) -0.004(2) -0.010(2)
C37A 0.029(2) 0.030(2) 0.030(3) -0.020(2) -0.015(2) 0.008(2)
C38A 0.031(2) 0.0181(19) 0.028(2) -0.0103(19) -0.016(2) 0.0004(18)
C39A 0.022(2) 0.036(3) 0.023(3) -0.014(2) -0.012(2) 0.000(2)
C40A 0.041(3) 0.030(2) 0.026(3) -0.012(2) -0.022(2) 0.012(2)
C41A 0.035(3) 0.016(2) 0.024(2) -0.008(2) -0.016(2) 0.007(2)
C42A 0.027(2) 0.0162(19) 0.025(2) -0.0097(19) -0.013(2) 0.0012(17)
C43A 0.045(4) 0.024(2) 0.022(3) -0.008(2) -0.013(2) 0.002(2)
C44A 0.015(2) 0.0138(18) 0.022(3) -0.0094(18) -0.0091(19) 0.0034(15)
C45A 0.017(2) 0.026(2) 0.021(2) -0.0141(19) -0.0080(18) 0.0041(17)
C46A 0.028(2) 0.031(2) 0.025(2) -0.014(2) -0.015(2) 0.007(2)
C47A 0.029(3) 0.030(2) 0.035(3) -0.017(2) -0.023(2) 0.005(2)
C48A 0.023(2) 0.030(2) 0.035(3) -0.020(2) -0.017(2) 0.010(2)
C49A 0.042(3) 0.021(2) 0.041(3) -0.017(2) -0.030(3) 0.015(2)
C50A 0.035(3) 0.020(2) 0.034(3) -0.005(2) -0.027(2) 0.000(2)
C51A 0.029(2) 0.020(2) 0.029(3) -0.006(2) -0.019(2) -0.0010(18)
C52A 0.032(3) 0.031(2) 0.024(2) -0.005(2) -0.017(2) 0.002(2)
C53A 0.024(3) 0.027(3) 0.025(3) -0.014(2) -0.013(2) 0.005(2)
N1B 0.030(2) 0.0159(19) 0.026(2) -0.0093(18) -0.017(2) 0.0007(17)
P1B 0.0186(8) 0.0129(7) 0.0170(7) -0.0062(6) -0.0061(6) -0.0016(6)
C1B 0.024(3) 0.015(2) 0.015(3) -0.007(2) -0.004(3) -0.001(2)
Au1B 0.01919(12) 0.01133(10) 0.02332(12) -0.00459(9) -0.00929(10) -0.00204(8)
F1B 0.0271(19) 0.076(3) 0.031(2) -0.027(2) 0.0069(17) -0.0112(18)
Cl1B 0.0226(7) 0.0135(6) 0.0543(11) -0.0093(6) -0.0177(7) -0.0019(5)
C2B 0.019(3) 0.020(3) 0.023(3) -0.014(2) 0.003(2) -0.003(2)
F2B 0.0269(17) 0.0318(16) 0.053(2) -0.0176(16) -0.0108(16) -0.0098(13)
C3B 0.031(3) 0.020(3) 0.024(3) -0.013(2) -0.001(3) -0.007(2)
F3B 0.0246(19) 0.0304(19) 0.067(3) -0.013(2) -0.0170(19) 0.0004(15)
C4B 0.022(2) 0.021(2) 0.014(3) -0.005(2) -0.003(2) -0.0072(18)
F4B 0.0329(18) 0.0448(19) 0.070(3) -0.0401(19) -0.0035(17) -0.0051(15)
C5B 0.026(3) 0.015(2) 0.019(3) -0.0086(19) -0.006(2) 0.0007(18)
F5B 0.039(2) 0.046(2) 0.035(2) -0.0055(17) 0.0075(16) -0.0121(16)
C6B 0.022(3) 0.011(2) 0.015(3) -0.002(2) -0.008(2) -0.005(2)
F6B 0.0271(18) 0.096(3) 0.053(2) -0.044(2) -0.0170(17) 0.0158(18)
C7B 0.025(3) 0.027(3) 0.030(3) -0.010(3) -0.003(3) -0.008(2)
F7B 0.068(4) 0.118(7) 0.048(4) -0.010(5) -0.047(4) 0.002(5)
F8B 0.100(7) 0.118(8) 0.133(8) -0.084(7) -0.100(6) 0.067(6)
F9B 0.115(8) 0.087(6) 0.136(9) 0.023(5) -0.109(8) -0.051(5)
F7B' 0.067(13) 0.034(8) 0.081(14) 0.009(9) -0.058(11) -0.001(8)
F8B' 0.024(7) 0.129(17) 0.050(9) -0.036(10) -0.025(7) 0.005(9)
F9B' 0.072(12) 0.122(15) 0.068(13) -0.055(12) -0.044(10) 0.015(11)
C8B 0.019(3) 0.019(2) 0.017(3) -0.008(2) -0.009(2) 0.001(2)
C9B 0.021(2) 0.0189(19) 0.026(2) -0.0077(18) -0.0125(19) -0.0003(17)
C10B 0.025(2) 0.0110(17) 0.023(2) -0.0038(17) -0.0122(19) -0.0011(16)
F10B 0.0344(18) 0.0327(16) 0.057(2) -0.0305(16) -0.0128(16) 0.0073(13)
C11B 0.022(3) 0.0080(19) 0.015(2) -0.0026(18) -0.005(2) -0.0007(18)
F11B 0.052(2) 0.059(2) 0.0324(18) -0.0335(17) -0.0121(16) 0.0101(17)
C12B 0.026(2) 0.0164(19) 0.023(2) -0.0085(18) -0.015(2) 0.0000(17)
F12B 0.0227(15) 0.079(2) 0.061(2) -0.054(2) -0.0176(16) 0.0149(16)
C13B 0.028(2) 0.0126(18) 0.021(2) -0.0048(18) -0.012(2) 0.0012(17)
F13B 0.141(5) 0.134(5) 0.045(3) -0.040(3) -0.060(3) 0.093(4)
C14B 0.025(2) 0.0197(19) 0.024(2) -0.0119(18) -0.0119(19) 0.0012(17)
F14B 0.093(3) 0.0326(17) 0.066(3) -0.0244(18) -0.061(2) 0.0273(18)
C15B 0.031(3) 0.024(3) 0.024(3) -0.012(2) -0.007(2) -0.009(2)
F15B 0.097(4) 0.055(2) 0.174(5) -0.047(3) -0.114(4) 0.032(2)
C16B 0.045(3) 0.0146(19) 0.018(2) -0.0068(18) -0.009(2) -0.0081(19)
C17B 0.032(2) 0.0119(17) 0.020(2) -0.0075(17) -0.0121(19) 0.0016(16)
C18B 0.024(3) 0.0099(18) 0.019(2) -0.0062(17) -0.011(2) 0.0005(17)
C19B 0.026(2) 0.021(2) 0.029(3) -0.012(2) -0.012(2) 0.0025(18)
C20B 0.033(3) 0.026(2) 0.033(3) -0.010(2) -0.024(2) 0.001(2)
C21B 0.038(3) 0.021(2) 0.022(2) -0.0062(19) -0.014(2) -0.0070(19)
C22B 0.026(2) 0.0166(19) 0.023(2) -0.0075(18) -0.0064(19) -0.0078(17)
C23B 0.022(2) 0.0159(18) 0.026(2) -0.0086(18) -0.0114(19) -0.0013(16)
C24B 0.042(4) 0.052(4) 0.049(4) -0.024(3) -0.029(3) 0.005(3)
C25B 0.027(3) 0.032(2) 0.033(3) -0.017(2) -0.008(2) -0.003(2)
C26B 0.024(2) 0.0108(18) 0.020(2) -0.0073(18) -0.0082(19) -0.0019(16)
C27B 0.018(2) 0.0166(18) 0.023(2) -0.0084(17) -0.0086(18) 0.0001(15)
C28B 0.016(2) 0.024(2) 0.028(2) -0.0156(19) -0.0071(18) -0.0017(16)
C29B 0.025(2) 0.032(2) 0.023(2) -0.012(2) -0.010(2) -0.0038(19)
C30B 0.030(3) 0.025(2) 0.022(2) -0.0080(19) -0.015(2) -0.0002(18)
C31B 0.028(2) 0.0175(19) 0.024(2) -0.0100(19) -0.012(2) 0.0038(17)
C32B 0.023(2) 0.038(3) 0.039(3) -0.029(2) -0.012(2) 0.006(2)
C33B 0.052(4) 0.041(3) 0.036(3) -0.018(3) -0.029(3) 0.013(3)
C34B 0.027(3) 0.015(2) 0.020(3) -0.0086(19) -0.009(2) 0.0000(17)
C35B 0.039(3) 0.039(3) 0.021(3) -0.015(2) -0.016(2) 0.015(2)
C36B 0.054(4) 0.036(3) 0.027(3) -0.014(2) -0.025(3) 0.016(3)
C37B 0.043(4) 0.036(3) 0.033(3) 0.014(3) -0.019(3) -0.007(3)
C38B 0.081(5) 0.016(2) 0.065(4) -0.003(3) -0.057(4) -0.005(3)
C39B 0.088(5) 0.023(2) 0.042(3) -0.015(3) -0.043(4) 0.021(3)
C40B 0.034(3) 0.021(2) 0.034(3) 0.001(2) -0.013(3) 0.006(2)
C41B 0.033(3) 0.021(2) 0.027(3) -0.002(2) -0.011(3) 0.009(2)
C42B 0.052(4) 0.020(2) 0.055(4) -0.012(3) -0.040(3) 0.005(2)
C43B 0.088(5) 0.011(2) 0.084(5) -0.002(3) -0.072(5) -0.005(3)
C44B 0.014(2) 0.015(2) 0.017(2) -0.0072(19) -0.0064(18) 0.0029(17)
C45B 0.091(5) 0.023(2) 0.033(3) -0.009(2) -0.033(3) -0.011(3)
C46B 0.095(6) 0.026(3) 0.034(3) -0.007(3) -0.037(4) -0.011(3)
C47B 0.086(5) 0.084(5) 0.049(4) -0.053(4) -0.051(4) 0.063(4)
C48B 0.020(3) 0.145(9) 0.021(3) -0.034(5) 0.000(2) -0.007(4)
C49B 0.108(7) 0.043(4) 0.021(3) 0.004(3) -0.029(4) -0.037(4)
C50B 0.087(5) 0.043(3) 0.046(4) -0.028(3) -0.051(4) 0.042(3)
C51B 0.074(4) 0.034(3) 0.034(3) -0.021(3) -0.037(3) 0.030(3)
C52B 0.021(3) 0.125(7) 0.025(3) -0.027(4) -0.005(3) -0.007(4)
C53B 0.026(3) 0.096(5) 0.035(3) -0.033(4) -0.017(3) 0.004(3)
C1S 0.067(6) 0.082(7) 0.030(4) -0.038(5) -0.033(4) 0.059(5)
C2S 0.057(4) 0.045(4) 0.042(4) -0.022(3) -0.022(3) 0.008(3)
C3S 0.050(4) 0.052(4) 0.051(4) -0.026(3) -0.020(3) 0.005(3)
C4S 0.057(5) 0.059(5) 0.066(4) -0.038(4) -0.019(4) -0.002(4)
C5S 0.045(5) 0.066(5) 0.055(5) -0.041(4) -0.014(4) 0.008(4)
C1T 0.074(16) 0.024(12) 0.071(15) -0.014(9) -0.004(15) 0.010(13)
Cl1T 0.057(7) 0.010(3) 0.114(10) 0.010(5) -0.054(7) -0.005(4)
Cl2T 0.061(7) 0.030(5) 0.074(9) -0.011(5) -0.024(7) 0.001(5)
C1U 0.085(13) 0.100(16) 0.079(16) -0.049(13) -0.030(14) 0.051(15)
Cl1U 0.082(9) 0.074(8) 0.058(7) -0.046(7) -0.029(6) 0.040(7)
Cl2U 0.056(7) 0.099(10) 0.081(9) -0.060(8) -0.035(7) 0.017(7)

loop_
_atom_type_symbol
_atom_type_description
_atom_type_scat_dispersion_real
_atom_type_scat_dispersion_imag
_atom_type_scat_source
C C 0.0033 0.0016 'International Tables Vol C Tables 4.2.6.8 and 6.1.1.4'
H H 0.0000 0.0000 'International Tables Vol C Tables 4.2.6.8 and 6.1.1.4'
N N 0.0061 0.0033 'International Tables Vol C Tables 4.2.6.8 and 6.1.1.4'
F F 0.0171 0.0103 'International Tables Vol C Tables 4.2.6.8 and 6.1.1.4'
P P 0.1023 0.0942 'International Tables Vol C Tables 4.2.6.8 and 6.1.1.4'
Cl Cl 0.1484 0.1585 'International Tables Vol C Tables 4.2.6.8 and 6.1.1.4'
Au Au -2.0133 8.8022 'International Tables Vol C Tables 4.2.6.8 and 6.1.1.4'

loop_
_geom_angle_atom_site_label_1
_geom_angle_atom_site_label_2
_geom_angle_atom_site_label_3
_geom_angle
P1A Au1A Cl1A 173.29(7)
C6A C1A C2A 117.1(6)
C6A C1A P1A 124.7(4)
C2A C1A P1A 118.2(4)
C11A N1A C17A 122.4(4)
C11A N1A C14A 123.8(5)
C17A N1A C14A 113.8(4)
C1A P1A C44A 104.1(2)
C1A P1A C34A 106.4(2)
C44A P1A C34A 115.6(2)
C1A P1A Au1A 117.62(19)
C44A P1A Au1A 106.94(15)
C34A P1A Au1A 106.55(17)
C3A C2A C1A 122.9(6)
C3A C2A H2A 118.6
C1A C2A H2A 118.6
C4A C3A C2A 119.3(5)
C4A C3A H3A 120.4
C2A C3A H3A 120.4
C3A C4A C5A 120.5(5)
C3A C4A C7A 120.5(5)
C5A C4A C7A 119.0(5)
C4A C5A C6A 120.6(5)
C4A C5A H5A 119.7
C6A C5A H5A 119.7
C1A C6A C5A 119.7(5)
C1A C6A C8A 124.8(6)
C5A C6A C8A 115.5(5)
F1A' C7A F2A' 108.9(11)
F3A C7A F2A 107.5(7)
F1A' C7A F3A' 104.8(12)
F2A' C7A F3A' 105.1(12)
F3A C7A F1A 107.3(8)
F2A C7A F1A 105.2(7)
F1A' C7A C4A 112.6(7)
F2A' C7A C4A 113.9(7)
F3A C7A C4A 113.5(5)
F2A C7A C4A 111.7(6)
F3A' C7A C4A 110.8(8)
F1A C7A C4A 111.2(5)
C13A C8A C9A 118.2(4)
C13A C8A C6A 120.1(5)
C9A C8A C6A 121.6(5)
C10A C9A C8A 120.6(4)
C10A C9A H9A 119.7
C8A C9A H9A 119.7
C11A C10A C9A 120.8(4)
C11A C10A H10A 119.6
C9A C10A H10A 119.6
C10A C11A C12A 119.0(5)
C10A C11A N1A 121.7(4)
C12A C11A N1A 119.3(5)
C13A C12A C11A 120.2(4)
C13A C12A H12A 119.9
C11A C12A H12A 119.9
C8A C13A C12A 121.3(4)
C8A C13A H13A 119.4
C12A C13A H13A 119.4
N1A C14A C18A 114.3(4)
N1A C14A C15A 101.2(4)
C18A C14A C15A 110.6(3)
N1A C14A H14A 110.1
C18A C14A H14A 110.1
C15A C14A H14A 110.1
C16A C15A C14A 102.4(3)
C16A C15A H15A 111.3
C14A C15A H15A 111.3
C16A C15A H15B 111.3
C14A C15A H15B 111.3
H15A C15A H15B 109.2
C15A C16A C17A 102.8(4)
C15A C16A H16A 111.2
C17A C16A H16A 111.2
C15A C16A H16B 111.2
C17A C16A H16B 111.2
H16A C16A H16B 109.1
N1A C17A C26A 114.0(4)
N1A C17A C16A 101.9(4)
C26A C17A C16A 110.1(3)
N1A C17A H17A 110.2
C26A C17A H17A 110.2
C16A C17A H17A 110.2
C19A C18A C23A 118.3(4)
C19A C18A C14A 122.5(4)
C23A C18A C14A 119.0(4)
C20A C19A C18A 120.4(4)
C20A C19A H19A 119.8
C18A C19A H19A 119.8
C21A C20A C19A 121.3(4)
C21A C20A C24A 120.3(4)
C19A C20A C24A 118.4(4)
C20A C21A C22A 118.7(4)
C20A C21A H21A 120.6
C22A C21A H21A 120.6
C23A C22A C21A 120.1(4)
C23A C22A C25A 121.6(5)
C21A C22A C25A 118.3(4)
C22A C23A C18A 121.2(4)
C22A C23A H23A 119.4
C18A C23A H23A 119.4
F4A C24A F5A 106.7(4)
F4A C24A F6A 108.2(4)
F5A C24A F6A 106.2(4)
F4A C24A C20A 112.5(5)
F5A C24A C20A 111.2(4)
F6A C24A C20A 111.8(4)
F9A C25A F8A 108.1(6)
F9A C25A F7A 106.5(5)
F8A C25A F7A 105.8(5)
F9A C25A C22A 113.2(4)
F8A C25A C22A 110.9(5)
F7A C25A C22A 112.0(6)
C27A C26A C31A 119.0(4)
C27A C26A C17A 118.9(5)
C31A C26A C17A 122.0(4)
C28A C27A C26A 121.2(5)
C28A C27A H27A 119.4
C26A C27A H27A 119.4
C27A C28A C29A 120.2(5)
C27A C28A C32A 118.4(6)
C29A C28A C32A 121.4(5)
C30A C29A C28A 119.6(5)
C30A C29A H29A 120.2
C28A C29A H29A 120.2
C29A C30A C31A 120.3(5)
C29A C30A C33A 120.6(5)
C31A C30A C33A 119.0(5)
C26A C31A C30A 119.7(5)
C26A C31A H31A 120.1
C30A C31A H31A 120.1
F10A C32A F12A 110.0(5)
F10A C32A F11A 104.3(7)
F12A C32A F11A 105.0(6)
F10A C32A C28A 112.7(5)
F12A C32A C28A 112.1(6)
F11A C32A C28A 112.2(5)
F13A C33A F14A 106.8(5)
F13A C33A F15A 105.6(5)
F14A C33A F15A 105.0(6)
F13A C33A C30A 113.2(6)
F14A C33A C30A 113.8(5)
F15A C33A C30A 111.8(4)
C41A C34A C35A 108.3(4)
C41A C34A C42A 109.0(4)
C35A C34A C42A 106.7(4)
C41A C34A P1A 105.9(3)
C35A C34A P1A 109.1(3)
C42A C34A P1A 117.7(3)
C36A C35A C34A 111.1(4)
C36A C35A H35A 109.4
C34A C35A H35A 109.4
C36A C35A H35B 109.4
C34A C35A H35B 109.4
H35A C35A H35B 108.0
C43A C36A C37A 110.0(4)
C43A C36A C35A 109.9(4)
C37A C36A C35A 109.2(4)
C43A C36A H36A 109.3
C37A C36A H36A 109.3
C35A C36A H36A 109.3
C38A C37A C36A 109.1(4)
C38A C37A H37A 109.9
C36A C37A H37A 109.9
C38A C37A H37B 109.9
C36A C37A H37B 109.9
H37A C37A H37B 108.3
C37A C38A C39A 109.2(4)
C37A C38A C42A 110.2(3)
C39A C38A C42A 109.2(4)
C37A C38A H38A 109.4
C39A C38A H38A 109.4
C42A C38A H38A 109.4
C40A C39A C38A 110.2(4)
C40A C39A H39A 109.6
C38A C39A H39A 109.6
C40A C39A H39B 109.6
C38A C39A H39B 109.6
H39A C39A H39B 108.1
C39A C40A C43A 110.0(4)
C39A C40A C41A 109.1(4)
C43A C40A C41A 109.7(4)
C39A C40A H40A 109.4
C43A C40A H40A 109.4
C41A C40A H40A 109.4
C34A C41A C40A 110.5(4)
C34A C41A H41A 109.5
C40A C41A H41A 109.6
C34A C41A H41B 109.6
C40A C41A H41B 109.5
H41A C41A H41B 108.1
C38A C42A C34A 110.3(4)
C38A C42A H42A 109.6
C34A C42A H42A 109.6
C38A C42A H42B 109.6
C34A C42A H42B 109.6
H42A C42A H42B 108.1
C36A C43A C40A 108.9(4)
C36A C43A H43A 109.9
C40A C43A H43A 109.9
C36A C43A H43B 109.9
C40A C43A H43B 109.9
H43A C43A H43B 108.3
C51A C44A C53A 108.6(4)
C51A C44A C45A 108.0(4)
C53A C44A C45A 108.9(3)
C51A C44A P1A 116.7(3)
C53A C44A P1A 109.0(3)
C45A C44A P1A 105.3(3)
C46A C45A C44A 109.7(4)
C46A C45A H45A 109.7
C44A C45A H45A 109.7
C46A C45A H45B 109.7
C44A C45A H45B 109.7
H45A C45A H45B 108.2
C47A C46A C52A 110.6(4)
C47A C46A C45A 109.5(4)
C52A C46A C45A 109.8(4)
C47A C46A H46A 108.9
C52A C46A H46A 108.9
C45A C46A H46A 108.9
C46A C47A C48A 109.0(4)
C46A C47A H47A 109.9
C48A C47A H47A 109.9
C46A C47A H47B 109.9
C48A C47A H47B 109.9
H47A C47A H47B 108.3
C47A C48A C49A 110.2(4)
C47A C48A C53A 109.8(4)
C49A C48A C53A 109.0(4)
C47A C48A H48A 109.3
C49A C48A H48A 109.3
C53A C48A H48A 109.3
C48A C49A C50A 109.1(4)
C48A C49A H49A 109.9
C50A C49A H49A 109.9
C48A C49A H49B 109.9
C50A C49A H49B 109.9
H49A C49A H49B 108.3
C52A C50A C49A 109.5(4)
C52A C50A C51A 108.7(4)
C49A C50A C51A 110.8(5)
C52A C50A H50A 109.3
C49A C50A H50A 109.3
C51A C50A H50A 109.3
C50A C51A C44A 110.0(4)
C50A C51A H51A 109.7
C44A C51A H51A 109.7
C50A C51A H51B 109.7
C44A C51A H51B 109.7
H51A C51A H51B 108.2
C46A C52A C50A 109.3(4)
C46A C52A H52A 109.8
C50A C52A H52A 109.8
C46A C52A H52B 109.8
C50A C52A H52B 109.8
H52A C52A H52B 108.3
C48A C53A C44A 109.9(4)
C48A C53A H53C 109.7
C44A C53A H53C 109.7
C48A C53A H53D 109.7
C44A C53A H53D 109.7
H53C C53A H53D 108.2
C11B N1B C14B 123.2(4)
C11B N1B C17B 122.8(4)
C14B N1B C17B 113.7(4)
C1B P1B C44B 102.9(2)
C1B P1B C34B 106.2(3)
C44B P1B C34B 116.7(2)
C1B P1B Au1B 116.90(19)
C44B P1B Au1B 107.10(17)
C34B P1B Au1B 107.40(16)
C2B C1B C6B 118.6(6)
C2B C1B P1B 117.9(5)
C6B C1B P1B 122.9(5)
P1B Au1B Cl1B 174.02(7)
C3B C2B C1B 121.9(6)
C3B C2B H2B 119.0
C1B C2B H2B 119.0
C2B C3B C4B 119.9(6)
C2B C3B H3B 120.0
C4B C3B H3B 120.0
C5B C4B C3B 118.5(6)
C5B C4B C7B 119.7(5)
C3B C4B C7B 121.7(5)
C4B C5B C6B 122.9(5)
C4B C5B H5B 118.5
C6B C5B H5B 118.5
C5B C6B C1B 117.8(5)
C5B C6B C8B 115.8(5)
C1B C6B C8B 126.4(6)
F3B C7B F1B 106.6(5)
F3B C7B F2B 106.6(5)
F1B C7B F2B 106.3(5)
F3B C7B C4B 112.4(5)
F1B C7B C4B 112.5(5)
F2B C7B C4B 112.0(5)
C13B C8B C9B 117.3(5)
C13B C8B C6B 123.4(5)
C9B C8B C6B 119.2(5)
C10B C9B C8B 122.1(4)
C10B C9B H9B 118.9
C8B C9B H9B 118.9
C9B C10B C11B 120.6(4)
C9B C10B H10B 119.7
C11B C10B H10B 119.7
N1B C11B C10B 122.3(5)
N1B C11B C12B 120.2(5)
C10B C11B C12B 117.5(4)
C13B C12B C11B 121.1(4)
C13B C12B H12B 119.5
C11B C12B H12B 119.5
C8B C13B C12B 121.1(4)
C8B C13B H13B 119.4
C12B C13B H13B 119.4
N1B C14B C18B 113.3(4)
N1B C14B C15B 102.3(4)
C18B C14B C15B 111.7(3)
N1B C14B H14B 109.8
C18B C14B H14B 109.8
C15B C14B H14B 109.8
C16B C15B C14B 103.0(4)
C16B C15B H15C 111.2
C14B C15B H15C 111.2
C16B C15B H15D 111.2
C14B C15B H15D 111.2
H15C C15B H15D 109.1
C15B C16B C17B 102.7(3)
C15B C16B H16C 111.2
C17B C16B H16C 111.2
C15B C16B H16D 111.2
C17B C16B H16D 111.2
H16C C16B H16D 109.1
N1B C17B C26B 115.9(4)
N1B C17B C16B 101.9(4)
C26B C17B C16B 111.5(4)
N1B C17B H17B 109.1
C26B C17B H17B 109.1
C16B C17B H17B 109.1
C19B C18B C23B 118.4(4)
C19B C18B C14B 119.3(4)
C23B C18B C14B 122.3(4)
C18B C19B C20B 121.5(5)
C18B C19B H19B 119.2
C20B C19B H19B 119.2
C21B C20B C19B 120.1(5)
C21B C20B C24B 120.0(5)
C19B C20B C24B 119.9(5)
C20B C21B C22B 118.9(4)
C20B C21B H21B 120.5
C22B C21B H21B 120.5
C23B C22B C21B 120.3(4)
C23B C22B C25B 121.7(4)
C21B C22B C25B 118.0(4)
C18B C23B C22B 120.7(4)
C18B C23B H23B 119.6
C22B C23B H23B 119.6
F7B' C24B F9B' 113.9(19)
F9B C24B F7B 107.7(8)
F7B' C24B F8B' 106.1(18)
F9B' C24B F8B' 102.7(15)
F9B C24B F8B 105.1(9)
F7B C24B F8B 103.9(8)
F7B' C24B C20B 111.8(13)
F9B C24B C20B 113.9(7)
F9B' C24B C20B 111.4(12)
F7B C24B C20B 113.8(6)
F8B' C24B C20B 110.3(12)
F8B C24B C20B 111.7(6)
F6B C25B F4B 107.2(4)
F6B C25B F5B 106.2(4)
F4B C25B F5B 104.5(4)
F6B C25B C22B 113.0(4)
F4B C25B C22B 112.7(4)
F5B C25B C22B 112.7(4)
C31B C26B C27B 118.4(4)
C31B C26B C17B 118.5(4)
C27B C26B C17B 123.1(4)
C28B C27B C26B 120.2(4)
C28B C27B H27B 119.9
C26B C27B H27B 119.9
C27B C28B C29B 121.1(4)
C27B C28B C32B 118.6(4)
C29B C28B C32B 120.3(4)
C28B C29B C30B 118.9(4)
C28B C29B H29B 120.6
C30B C29B H29B 120.6
C31B C30B C29B 119.7(4)
C31B C30B C33B 120.7(4)
C29B C30B C33B 119.6(4)
C30B C31B C26B 121.8(4)
C30B C31B H31B 119.1
C26B C31B H31B 119.1
F10B C32B F11B 106.4(4)
F10B C32B F12B 108.0(4)
F11B C32B F12B 105.4(4)
F10B C32B C28B 112.9(4)
F11B C32B C28B 112.8(4)
F12B C32B C28B 111.1(3)
F13B C33B F15B 105.4(5)
F13B C33B F14B 107.1(5)
F15B C33B F14B 105.9(5)
F13B C33B C30B 113.2(5)
F15B C33B C30B 111.9(5)
F14B C33B C30B 112.8(4)
C35B C34B C43B 109.0(5)
C35B C34B C41B 108.2(4)
C43B C34B C41B 108.0(5)
C35B C34B P1B 104.9(3)
C43B C34B P1B 118.6(3)
C41B C34B P1B 107.6(3)
C34B C35B C36B 109.9(4)
C34B C35B H35C 109.7
C36B C35B H35C 109.7
C34B C35B H35D 109.7
C36B C35B H35D 109.7
H35C C35B H35D 108.2
C42B C36B C37B 109.9(5)
C42B C36B C35B 109.5(5)
C37B C36B C35B 110.2(5)
C42B C36B H36B 109.1
C37B C36B H36B 109.1
C35B C36B H36B 109.1
C36B C37B C38B 108.4(5)
C36B C37B H37C 110.0
C38B C37B H37C 110.0
C36B C37B H37D 110.0
C38B C37B H37D 110.0
H37C C37B H37D 108.4
C39B C38B C37B 109.9(5)
C39B C38B C43B 111.1(5)
C37B C38B C43B 108.5(6)
C39B C38B H38B 109.1
C37B C38B H38B 109.1
C43B C38B H38B 109.1
C40B C39B C38B 108.2(4)
C40B C39B H39C 110.1
C38B C39B H39C 110.1
C40B C39B H39D 110.1
C38B C39B H39D 110.1
H39C C39B H39D 108.4
C39B C40B C42B 109.9(5)
C39B C40B C41B 109.6(5)
C42B C40B C41B 109.8(5)
C39B C40B H40B 109.2
C42B C40B H40B 109.2
C41B C40B H40B 109.2
C40B C41B C34B 110.1(5)
C40B C41B H41C 109.6
C34B C41B H41C 109.6
C40B C41B H41D 109.6
C34B C41B H41D 109.6
H41C C41B H41D 108.1
C36B C42B C40B 109.8(4)
C36B C42B H42C 109.7
C40B C42B H42C 109.7
C36B C42B H42D 109.7
C40B C42B H42D 109.7
H42C C42B H42D 108.2
C34B C43B C38B 110.3(4)
C34B C43B H43C 109.6
C38B C43B H43C 109.6
C34B C43B H43D 109.6
C38B C43B H43D 109.6
H43C C43B H43D 108.1
C51B C44B C52B 109.5(5)
C51B C44B C45B 108.6(5)
C52B C44B C45B 107.9(5)
C51B C44B P1B 106.5(3)
C52B C44B P1B 107.9(3)
C45B C44B P1B 116.3(4)
C44B C45B C46B 109.8(5)
C44B C45B H45C 109.7
C46B C45B H45C 109.7
C44B C45B H45D 109.7
C46B C45B H45D 109.7
H45C C45B H45D 108.2
C47B C46B C53B 108.5(5)
C47B C46B C45B 111.2(6)
C53B C46B C45B 109.7(6)
C47B C46B H46B 109.1
C53B C46B H46B 109.1
C45B C46B H46B 109.1
C46B C47B C48B 109.4(5)
C46B C47B H47C 109.8
C48B C47B H47C 109.8
C46B C47B H47D 109.8
C48B C47B H47D 109.8
H47C C47B H47D 108.2
C49B C48B C47B 109.9(5)
C49B C48B C52B 110.7(7)
C47B C48B C52B 108.3(7)
C49B C48B H48B 109.3
C47B C48B H48B 109.3
C52B C48B H48B 109.3
C48B C49B C50B 108.6(5)
C48B C49B H49C 110.0
C50B C49B H49C 110.0
C48B C49B H49D 110.0
C50B C49B H49D 110.0
H49C C49B H49D 108.4
C53B C50B C49B 110.0(5)
C53B C50B C51B 110.3(5)
C49B C50B C51B 109.2(5)
C53B C50B H50B 109.1
C49B C50B H50B 109.1
C51B C50B H50B 109.1
C44B C51B C50B 110.1(4)
C44B C51B H51C 109.6
C50B C51B H51C 109.6
C44B C51B H51D 109.6
C50B C51B H51D 109.6
H51C C51B H51D 108.1
C44B C52B C48B 109.4(5)
C44B C52B H52C 109.8
C48B C52B H52C 109.8
C44B C52B H52D 109.8
C48B C52B H52D 109.8
H52C C52B H52D 108.2
C50B C53B C46B 109.0(5)
C50B C53B H53A 109.9
C46B C53B H53A 109.9
C50B C53B H53B 109.9
C46B C53B H53B 109.9
H53A C53B H53B 108.3
C2S C1S H1SA 109.5
C2S C1S H1SB 109.5
H1SA C1S H1SB 109.5
C2S C1S H1SC 109.5
H1SA C1S H1SC 109.5
H1SB C1S H1SC 109.5
C1S C2S C3S 113.7(9)
C1S C2S H2SA 108.8
C3S C2S H2SA 108.8
C1S C2S H2SB 108.8
C3S C2S H2SB 108.8
H2SA C2S H2SB 107.7
C4S C3S C2S 111.0(9)
C4S C3S H3SA 109.4
C2S C3S H3SA 109.4
C4S C3S H3SB 109.4
C2S C3S H3SB 109.4
H3SA C3S H3SB 108.0
C3S C4S C5S 106.2(9)
C3S C4S H4SA 110.5
C5S C4S H4SA 110.5
C3S C4S H4SB 110.5
C5S C4S H4SB 110.5
H4SA C4S H4SB 108.7
C4S C5S H5SA 109.5
C4S C5S H5SB 109.5
H5SA C5S H5SB 109.5
C4S C5S H5SC 109.5
H5SA C5S H5SC 109.5
H5SB C5S H5SC 109.5
Cl1T C1T Cl2T 108.6(9)
Cl1T C1T H1T1 110.0
Cl2T C1T H1T1 110.0
Cl1T C1T H1T2 110.0
Cl2T C1T H1T2 110.0
H1T1 C1T H1T2 108.4
Cl1U C1U Cl2U 105.8(9)
Cl1U C1U H1U1 110.6
Cl2U C1U H1U1 110.6
Cl1U C1U H1U2 110.6
Cl2U C1U H1U2 110.6
H1U1 C1U H1U2 108.7

loop_
_geom_bond_atom_site_label_1
_geom_bond_atom_site_label_2
_geom_bond_distance
Au1A P1A 2.2608(16)
Au1A Cl1A 2.3061(17)
F1A C7A 1.325(8)
F2A C7A 1.295(8)
F3A C7A 1.295(9)
F1A' C7A 1.273(13)
F2A' C7A 1.281(11)
F3A' C7A 1.317(14)
C1A C6A 1.405(8)
C1A C2A 1.415(8)
C1A P1A 1.846(6)
N1A C11A 1.401(7)
N1A C17A 1.454(6)
N1A C14A 1.459(5)
P1A C44A 1.867(5)
P1A C34A 1.897(5)
C2A C3A 1.381(9)
C2A H2A 0.9300
C3A C4A 1.363(8)
C3A H3A 0.9300
C4A C5A 1.396(7)
C4A C7A 1.513(8)
F4A C24A 1.328(6)
C5A C6A 1.409(8)
C5A H5A 0.9300
F5A C24A 1.331(6)
C6A C8A 1.494(8)
F6A C24A 1.336(6)
F7A C25A 1.348(8)
C8A C13A 1.385(7)
C8A C9A 1.394(7)
F8A C25A 1.321(7)
C9A C10A 1.393(5)
C9A H9A 0.9300
F9A C25A 1.315(6)
C10A C11A 1.377(7)
C10A H10A 0.9300
F10A C32A 1.303(7)
C11A C12A 1.393(6)
F11A C32A 1.363(9)
C12A C13A 1.388(5)
C12A H12A 0.9300
F12A C32A 1.329(8)
C13A H13A 0.9300
F13A C33A 1.326(7)
C14A C18A 1.513(6)
C14A C15A 1.540(6)
C14A H14A 0.9800
F14A C33A 1.341(7)
C15A C16A 1.509(7)
C15A H15A 0.9700
C15A H15B 0.9700
F15A C33A 1.355(7)
C16A C17A 1.547(6)
C16A H16A 0.9700
C16A H16B 0.9700
C17A C26A 1.510(6)
C17A H17A 0.9800
C18A C19A 1.386(6)
C18A C23A 1.395(6)
C19A C20A 1.383(6)
C19A H19A 0.9300
C20A C21A 1.375(6)
C20A C24A 1.501(6)
C21A C22A 1.398(7)
C21A H21A 0.9300
C22A C23A 1.377(6)
C22A C25A 1.489(7)
C23A H23A 0.9300
C26A C27A 1.386(7)
C26A C31A 1.394(7)
C27A C28A 1.371(7)
C27A H27A 0.9300
C28A C29A 1.389(9)
C28A C32A 1.507(8)
C29A C30A 1.382(8)
C29A H29A 0.9300
C30A C31A 1.398(6)
C30A C33A 1.494(8)
C31A H31A 0.9300
C34A C41A 1.539(6)
C34A C35A 1.549(8)
C34A C42A 1.551(6)
C35A C36A 1.535(7)
C35A H35A 0.9700
C35A H35B 0.9700
C36A C43A 1.523(8)
C36A C37A 1.531(6)
C36A H36A 0.9800
C37A C38A 1.519(7)
C37A H37A 0.9700
C37A H37B 0.9700
C38A C39A 1.531(7)
C38A C42A 1.541(6)
C38A H38A 0.9800
C39A C40A 1.512(7)
C39A H39A 0.9700
C39A H39B 0.9700
C40A C43A 1.528(8)
C40A C41A 1.544(6)
C40A H40A 0.9800
C41A H41A 0.9700
C41A H41B 0.9700
C42A H42A 0.9700
C42A H42B 0.9700
C43A H43A 0.9700
C43A H43B 0.9700
C44A C51A 1.540(6)
C44A C53A 1.550(7)
C44A C45A 1.551(6)
C45A C46A 1.527(6)
C45A H45A 0.9700
C45A H45B 0.9700
C46A C47A 1.522(7)
C46A C52A 1.523(7)
C46A H46A 0.9800
C47A C48A 1.529(7)
C47A H47A 0.9700
C47A H47B 0.9700
C48A C49A 1.529(7)
C48A C53A 1.542(7)
C48A H48A 0.9800
C49A C50A 1.533(8)
C49A H49A 0.9700
C49A H49B 0.9700
C50A C52A 1.524(7)
C50A C51A 1.535(6)
C50A H50A 0.9800
C51A H51A 0.9700
C51A H51B 0.9700
C52A H52A 0.9700
C52A H52B 0.9700
C53A H53C 0.9700
C53A H53D 0.9700
N1B C11B 1.388(7)
N1B C14B 1.446(6)
N1B C17B 1.469(6)
P1B C1B 1.851(7)
P1B C44B 1.882(5)
P1B C34B 1.887(5)
P1B Au1B 2.2514(16)
C1B C2B 1.393(8)
C1B C6B 1.417(8)
Au1B Cl1B 2.2963(16)
F1B C7B 1.334(7)
C2B C3B 1.382(9)
C2B H2B 0.9300
F2B C7B 1.346(6)
C3B C4B 1.385(8)
C3B H3B 0.9300
F3B C7B 1.333(7)
C4B C5B 1.383(7)
C4B C7B 1.486(8)
F4B C25B 1.334(5)
C5B C6B 1.395(8)
C5B H5B 0.9300
F5B C25B 1.345(6)
C6B C8B 1.477(8)
F6B C25B 1.329(6)
F7B C24B 1.330(10)
F8B C24B 1.339(11)
F9B C24B 1.276(10)
F7B' C24B 1.26(2)
F8B' C24B 1.33(2)
F9B' C24B 1.31(2)
C8B C13B 1.389(7)
C8B C9B 1.398(7)
C9B C10B 1.380(5)
C9B H9B 0.9300
C10B C11B 1.396(7)
C10B H10B 0.9300
F10B C32B 1.320(6)
C11B C12B 1.406(7)
F11B C32B 1.340(6)
C12B C13B 1.390(5)
C12B H12B 0.9300
F12B C32B 1.343(5)
C13B H13B 0.9300
F13B C33B 1.300(7)
C14B C18B 1.519(6)
C14B C15B 1.533(7)
C14B H14B 0.9800
F14B C33B 1.331(6)
C15B C16B 1.522(7)
C15B H15C 0.9700
C15B H15D 0.9700
F15B C33B 1.316(7)
C16B C17B 1.543(6)
C16B H16C 0.9700
C16B H16D 0.9700
C17B C26B 1.513(6)
C17B H17B 0.9800
C18B C19B 1.382(6)
C18B C23B 1.386(6)
C19B C20B 1.389(7)
C19B H19B 0.9300
C20B C21B 1.384(7)
C20B C24B 1.492(7)
C21B C22B 1.396(6)
C21B H21B 0.9300
C22B C23B 1.393(6)
C22B C25B 1.485(7)
C23B H23B 0.9300
C26B C31B 1.389(6)
C26B C27B 1.394(6)
C27B C28B 1.387(6)
C27B H27B 0.9300
C28B C29B 1.389(6)
C28B C32B 1.489(6)
C29B C30B 1.400(7)
C29B H29B 0.9300
C30B C31B 1.377(6)
C30B C33B 1.486(7)
C31B H31B 0.9300
C34B C35B 1.527(7)
C34B C43B 1.528(6)
C34B C41B 1.541(8)
C35B C36B 1.541(7)
C35B H35C 0.9700
C35B H35D 0.9700
C36B C42B 1.490(8)
C36B C37B 1.523(8)
C36B H36B 0.9800
C37B C38B 1.532(9)
C37B H37C 0.9700
C37B H37D 0.9700
C38B C39B 1.527(10)
C38B C43B 1.535(7)
C38B H38B 0.9800
C39B C40B 1.509(7)
C39B H39C 0.9700
C39B H39D 0.9700
C40B C42B 1.522(8)
C40B C41B 1.539(7)
C40B H40B 0.9800
C41B H41C 0.9700
C41B H41D 0.9700
C42B H42C 0.9700
C42B H42D 0.9700
C43B H43C 0.9700
C43B H43D 0.9700
C44B C51B 1.519(7)
C44B C52B 1.524(8)
C44B C45B 1.524(6)
C45B C46B 1.530(8)
C45B H45C 0.9700
C45B H45D 0.9700
C46B C47B 1.477(10)
C46B C53B 1.529(9)
C46B H46B 0.9800
C47B C48B 1.526(11)
C47B H47C 0.9700
C47B H47D 0.9700
C48B C49B 1.504(11)
C48B C52B 1.552(9)
C48B H48B 0.9800
C49B C50B 1.509(10)
C49B H49C 0.9700
C49B H49D 0.9700
C50B C53B 1.494(9)
C50B C51B 1.539(7)
C50B H50B 0.9800
C51B H51C 0.9700
C51B H51D 0.9700
C52B H52C 0.9700
C52B H52D 0.9700
C53B H53A 0.9700
C53B H53B 0.9700
C1S C2S 1.500(15)
C1S H1SA 0.9600
C1S H1SB 0.9600
C1S H1SC 0.9600
C2S C3S 1.541(14)
C2S H2SA 0.9700
C2S H2SB 0.9700
C3S C4S 1.541(13)
C3S H3SA 0.9700
C3S H3SB 0.9700
C4S C5S 1.614(15)
C4S H4SA 0.9700
C4S H4SB 0.9700
C5S H5SA 0.9600
C5S H5SB 0.9600
C5S H5SC 0.9600
C1T Cl1T 1.790(12)
C1T Cl2T 1.792(12)
C1T H1T1 0.9700
C1T H1T2 0.9700
C1U Cl1U 1.788(12)
C1U Cl2U 1.808(12)
C1U H1U1 0.9700
C1U H1U2 0.9700

loop_
_geom_torsion_atom_site_label_1
_geom_torsion_atom_site_label_2
_geom_torsion_atom_site_label_3
_geom_torsion_atom_site_label_4
_geom_torsion
C6A C1A P1A C44A 107.2(5)
C2A C1A P1A C44A -70.3(5)
C6A C1A P1A C34A -130.2(5)
C2A C1A P1A C34A 52.4(5)
C6A C1A P1A Au1A -10.8(6)
C2A C1A P1A Au1A 171.7(4)
C6A C1A C2A C3A 1.2(9)
P1A C1A C2A C3A 178.9(5)
C1A C2A C3A C4A -1.1(9)
C2A C3A C4A C5A 0.2(8)
C2A C3A C4A C7A 177.6(5)
C3A C4A C5A C6A 0.5(8)
C7A C4A C5A C6A -176.9(5)
C2A C1A C6A C5A -0.4(8)
P1A C1A C6A C5A -177.9(4)
C2A C1A C6A C8A -178.9(5)
P1A C1A C6A C8A 3.6(9)
C4A C5A C6A C1A -0.4(8)
C4A C5A C6A C8A 178.2(5)
C3A C4A C7A F1A' 115.1(10)
C5A C4A C7A F1A' -67.5(11)
C3A C4A C7A F2A' -9.6(13)
C5A C4A C7A F2A' 167.8(12)
C3A C4A C7A F3A 158.5(8)
C5A C4A C7A F3A -24.1(9)
C3A C4A C7A F2A -79.8(8)
C5A C4A C7A F2A 97.6(7)
C3A C4A C7A F3A' -127.8(12)
C5A C4A C7A F3A' 49.6(13)
C3A C4A C7A F1A 37.3(8)
C5A C4A C7A F1A -145.2(7)
C1A C6A C8A C13A 71.2(8)
C5A C6A C8A C13A -107.4(6)
C1A C6A C8A C9A -113.9(7)
C5A C6A C8A C9A 67.6(7)
C13A C8A C9A C10A -1.6(8)
C6A C8A C9A C10A -176.7(5)
C8A C9A C10A C11A -0.3(7)
C9A C10A C11A C12A 2.1(8)
C9A C10A C11A N1A -178.7(5)
C17A N1A C11A C10A 170.3(5)
C14A N1A C11A C10A -6.6(9)
C17A N1A C11A C12A -10.5(8)
C14A N1A C11A C12A 172.6(5)
C10A C11A C12A C13A -2.0(8)
N1A C11A C12A C13A 178.8(5)
C9A C8A C13A C12A 1.8(7)
C6A C8A C13A C12A 176.9(5)
C11A C12A C13A C8A 0.0(7)
C11A N1A C14A C18A 75.3(6)
C17A N1A C14A C18A -101.8(5)
C11A N1A C14A C15A -165.9(5)
C17A N1A C14A C15A 17.0(5)
N1A C14A C15A C16A -36.2(4)
C18A C14A C15A C16A 85.3(4)
C14A C15A C16A C17A 42.4(4)
C11A N1A C17A C26A 73.1(6)
C14A N1A C17A C26A -109.8(4)
C11A N1A C17A C16A -168.4(5)
C14A N1A C17A C16A 8.7(5)
C15A C16A C17A N1A -31.5(5)
C15A C16A C17A C26A 89.7(4)
N1A C14A C18A C19A 12.9(6)
C15A C14A C18A C19A -100.5(5)
N1A C14A C18A C23A -172.7(4)
C15A C14A C18A C23A 73.9(5)
C23A C18A C19A C20A -1.0(6)
C14A C18A C19A C20A 173.5(4)
C18A C19A C20A C21A 0.3(7)
C18A C19A C20A C24A -179.3(4)
C19A C20A C21A C22A 0.9(7)
C24A C20A C21A C22A -179.5(4)
C20A C21A C22A C23A -1.5(7)
C20A C21A C22A C25A 178.0(5)
C21A C22A C23A C18A 0.9(7)
C25A C22A C23A C18A -178.6(5)
C19A C18A C23A C22A 0.4(7)
C14A C18A C23A C22A -174.3(4)
C21A C20A C24A F4A -0.1(7)
C19A C20A C24A F4A 179.5(4)
C21A C20A C24A F5A -119.6(5)
C19A C20A C24A F5A 60.0(6)
C21A C20A C24A F6A 121.9(5)
C19A C20A C24A F6A -58.5(6)
C23A C22A C25A F9A -19.4(8)
C21A C22A C25A F9A 161.1(5)
C23A C22A C25A F8A 102.2(6)
C21A C22A C25A F8A -77.3(7)
C23A C22A C25A F7A -139.8(5)
C21A C22A C25A F7A 40.7(6)
N1A C17A C26A C27A -162.0(4)
C16A C17A C26A C27A 84.3(5)
N1A C17A C26A C31A 20.6(6)
C16A C17A C26A C31A -93.2(5)
C31A C26A C27A C28A 0.6(6)
C17A C26A C27A C28A -176.9(4)
C26A C27A C28A C29A 0.5(7)
C26A C27A C28A C32A -179.7(4)
C27A C28A C29A C30A -1.0(7)
C32A C28A C29A C30A 179.3(5)
C28A C29A C30A C31A 0.2(7)
C28A C29A C30A C33A 175.8(4)
C27A C26A C31A C30A -1.3(6)
C17A C26A C31A C30A 176.1(4)
C29A C30A C31A C26A 0.9(6)
C33A C30A C31A C26A -174.8(4)
C27A C28A C32A F10A 67.7(8)
C29A C28A C32A F10A -112.6(7)
C27A C28A C32A F12A -167.6(5)
C29A C28A C32A F12A 12.1(8)
C27A C28A C32A F11A -49.7(7)
C29A C28A C32A F11A 130.1(6)
C29A C30A C33A F13A 29.4(7)
C31A C30A C33A F13A -155.0(5)
C29A C30A C33A F14A 151.5(5)
C31A C30A C33A F14A -32.8(6)
C29A C30A C33A F15A -89.7(6)
C31A C30A C33A F15A 86.0(6)
C1A P1A C34A C41A 47.7(4)
C44A P1A C34A C41A 162.7(3)
Au1A P1A C34A C41A -78.6(3)
C1A P1A C34A C35A 164.0(3)
C44A P1A C34A C35A -81.0(4)
Au1A P1A C34A C35A 37.7(3)
C1A P1A C34A C42A -74.4(4)
C44A P1A C34A C42A 40.6(4)
Au1A P1A C34A C42A 159.3(3)
C41A C34A C35A C36A -57.3(5)
C42A C34A C35A C36A 59.9(5)
P1A C34A C35A C36A -172.0(3)
C34A C35A C36A C43A 59.4(5)
C34A C35A C36A C37A -61.3(5)
C43A C36A C37A C38A -60.8(5)
C35A C36A C37A C38A 59.8(5)
C36A C37A C38A C39A 59.8(5)
C36A C37A C38A C42A -60.1(5)
C37A C38A C39A C40A -59.7(5)
C42A C38A C39A C40A 60.8(5)
C38A C39A C40A C43A 59.4(5)
C38A C39A C40A C41A -61.0(6)
C35A C34A C41A C40A 57.6(5)
C42A C34A C41A C40A -58.0(5)
P1A C34A C41A C40A 174.5(3)
C39A C40A C41A C34A 60.0(5)
C43A C40A C41A C34A -60.6(5)
C37A C38A C42A C34A 60.9(5)
C39A C38A C42A C34A -59.0(5)
C41A C34A C42A C38A 57.7(5)
C35A C34A C42A C38A -59.0(5)
P1A C34A C42A C38A 178.2(3)
C37A C36A C43A C40A 59.9(5)
C35A C36A C43A C40A -60.3(5)
C39A C40A C43A C36A -59.2(5)
C41A C40A C43A C36A 60.8(5)
C1A P1A C44A C51A 54.4(4)
C34A P1A C44A C51A -62.0(4)
Au1A P1A C44A C51A 179.6(3)
C1A P1A C44A C53A 177.8(3)
C34A P1A C44A C53A 61.5(4)
Au1A P1A C44A C53A -57.0(3)
C1A P1A C44A C45A -65.4(3)
C34A P1A C44A C45A 178.2(3)
Au1A P1A C44A C45A 59.7(3)
C51A C44A C45A C46A 59.0(5)
C53A C44A C45A C46A -58.8(5)
P1A C44A C45A C46A -175.5(3)
C44A C45A C46A C47A 61.4(5)
C44A C45A C46A C52A -60.2(5)
C52A C46A C47A C48A 59.1(5)
C45A C46A C47A C48A -62.1(5)
C46A C47A C48A C49A -59.1(5)
C46A C47A C48A C53A 60.9(5)
C47A C48A C49A C50A 59.9(5)
C53A C48A C49A C50A -60.6(5)
C48A C49A C50A C52A -60.1(5)
C48A C49A C50A C51A 59.7(5)
C52A C50A C51A C44A 61.6(5)
C49A C50A C51A C44A -58.8(5)
C53A C44A C51A C50A 58.0(5)
C45A C44A C51A C50A -60.0(5)
P1A C44A C51A C50A -178.4(4)
C47A C46A C52A C50A -59.9(5)
C45A C46A C52A C50A 61.1(5)
C49A C50A C52A C46A 60.0(5)
C51A C50A C52A C46A -61.2(5)
C47A C48A C53A C44A -59.1(5)
C49A C48A C53A C44A 61.6(5)
C51A C44A C53A C48A -59.9(5)
C45A C44A C53A C48A 57.6(5)
P1A C44A C53A C48A 172.0(3)
C44B P1B C1B C2B -62.8(5)
C34B P1B C1B C2B 60.4(5)
Au1B P1B C1B C2B -179.9(4)
C44B P1B C1B C6B 108.0(5)
C34B P1B C1B C6B -128.9(5)
Au1B P1B C1B C6B -9.1(6)
C6B C1B C2B C3B -4.2(10)
P1B C1B C2B C3B 167.0(5)
C1B C2B C3B C4B -0.6(10)
C2B C3B C4B C5B 4.3(9)
C2B C3B C4B C7B -178.8(6)
C3B C4B C5B C6B -3.3(8)
C7B C4B C5B C6B 179.8(5)
C4B C5B C6B C1B -1.5(8)
C4B C5B C6B C8B -179.0(5)
C2B C1B C6B C5B 5.1(9)
P1B C1B C6B C5B -165.6(4)
C2B C1B C6B C8B -177.7(6)
P1B C1B C6B C8B 11.6(9)
C5B C4B C7B F3B -42.9(7)
C3B C4B C7B F3B 140.3(6)
C5B C4B C7B F1B 77.4(7)
C3B C4B C7B F1B -99.4(6)
C5B C4B C7B F2B -162.9(5)
C3B C4B C7B F2B 20.2(8)
C5B C6B C8B C13B -117.2(6)
C1B C6B C8B C13B 65.5(9)
C5B C6B C8B C9B 57.9(8)
C1B C6B C8B C9B -119.3(7)
C13B C8B C9B C10B -4.0(8)
C6B C8B C9B C10B -179.5(5)
C8B C9B C10B C11B -0.5(8)
C14B N1B C11B C10B 166.5(5)
C17B N1B C11B C10B -7.1(8)
C14B N1B C11B C12B -11.8(8)
C17B N1B C11B C12B 174.7(5)
C9B C10B C11B N1B -173.5(5)
C9B C10B C11B C12B 4.8(8)
N1B C11B C12B C13B 173.7(5)
C10B C11B C12B C13B -4.6(8)
C9B C8B C13B C12B 4.3(8)
C6B C8B C13B C12B 179.5(5)
C11B C12B C13B C8B 0.0(8)
C11B N1B C14B C18B 80.0(6)
C17B N1B C14B C18B -105.9(5)
C11B N1B C14B C15B -159.7(5)
C17B N1B C14B C15B 14.4(5)
N1B C14B C15B C16B -33.8(5)
C18B C14B C15B C16B 87.6(4)
C14B C15B C16B C17B 40.8(4)
C11B N1B C17B C26B 63.5(7)
C14B N1B C17B C26B -110.6(5)
C11B N1B C17B C16B -175.2(5)
C14B N1B C17B C16B 10.7(5)
C15B C16B C17B N1B -31.4(5)
C15B C16B C17B C26B 92.9(4)
N1B C14B C18B C19B -163.5(4)
C15B C14B C18B C19B 81.7(5)
N1B C14B C18B C23B 17.5(6)
C15B C14B C18B C23B -97.3(5)
C23B C18B C19B C20B 1.8(6)
C14B C18B C19B C20B -177.3(4)
C18B C19B C20B C21B -0.2(7)
C18B C19B C20B C24B -179.4(5)
C19B C20B C21B C22B -0.6(7)
C24B C20B C21B C22B 178.7(5)
C20B C21B C22B C23B -0.2(6)
C20B C21B C22B C25B 179.1(4)
C19B C18B C23B C22B -2.6(6)
C14B C18B C23B C22B 176.4(4)
C21B C22B C23B C18B 1.9(6)
C25B C22B C23B C18B -177.4(4)
C21B C20B C24B F7B' -99.5(14)
C19B C20B C24B F7B' 79.8(15)
C21B C20B C24B F9B 106.9(9)
C19B C20B C24B F9B -73.8(10)
C21B C20B C24B F9B' 29.2(17)
C19B C20B C24B F9B' -151.5(15)
C21B C20B C24B F7B -17.0(9)
C19B C20B C24B F7B 162.3(7)
C21B C20B C24B F8B' 142.7(14)
C19B C20B C24B F8B' -38.1(15)
C21B C20B C24B F8B -134.2(7)
C19B C20B C24B F8B 45.0(9)
C23B C22B C25B F6B -4.0(6)
C21B C22B C25B F6B 176.7(4)
C23B C22B C25B F4B 117.7(5)
C21B C22B C25B F4B -61.6(6)
C23B C22B C25B F5B -124.4(5)
C21B C22B C25B F5B 56.3(5)
N1B C17B C26B C31B -157.7(4)
C16B C17B C26B C31B 86.4(5)
N1B C17B C26B C27B 23.0(6)
C16B C17B C26B C27B -93.0(5)
C31B C26B C27B C28B -0.7(6)
C17B C26B C27B C28B 178.6(4)
C26B C27B C28B C29B 0.0(6)
C26B C27B C28B C32B 177.8(4)
C27B C28B C29B C30B 0.7(6)
C32B C28B C29B C30B -177.1(4)
C28B C29B C30B C31B -0.6(7)
C28B C29B C30B C33B 176.3(4)
C29B C30B C31B C26B -0.1(7)
C33B C30B C31B C26B -177.0(4)
C27B C26B C31B C30B 0.8(7)
C17B C26B C31B C30B -178.6(4)
C27B C28B C32B F10B -69.4(5)
C29B C28B C32B F10B 108.4(5)
C27B C28B C32B F11B 170.0(4)
C29B C28B C32B F11B -12.2(6)
C27B C28B C32B F12B 52.0(6)
C29B C28B C32B F12B -130.2(5)
C31B C30B C33B F13B -158.1(6)
C29B C30B C33B F13B 25.0(8)
C31B C30B C33B F15B 82.9(6)
C29B C30B C33B F15B -94.0(6)
C31B C30B C33B F14B -36.3(7)
C29B C30B C33B F14B 146.8(5)
C1B P1B C34B C35B 57.9(4)
C44B P1B C34B C35B 172.0(3)
Au1B P1B C34B C35B -67.9(4)
C1B P1B C34B C43B -64.1(5)
C44B P1B C34B C43B 49.9(6)
Au1B P1B C34B C43B 170.1(4)
C1B P1B C34B C41B 173.0(4)
C44B P1B C34B C41B -72.9(4)
Au1B P1B C34B C41B 47.3(4)
C43B C34B C35B C36B -57.8(6)
C41B C34B C35B C36B 59.5(6)
P1B C34B C35B C36B 174.2(4)
C34B C35B C36B C42B -61.6(6)
C34B C35B C36B C37B 59.4(6)
C42B C36B C37B C38B 59.9(6)
C35B C36B C37B C38B -60.9(6)
C36B C37B C38B C39B -60.1(6)
C36B C37B C38B C43B 61.5(6)
C37B C38B C39B C40B 60.5(6)
C43B C38B C39B C40B -59.6(6)
C38B C39B C40B C42B -60.1(6)
C38B C39B C40B C41B 60.6(6)
C39B C40B C41B C34B -62.2(6)
C42B C40B C41B C34B 58.5(6)
C35B C34B C41B C40B -58.4(6)
C43B C34B C41B C40B 59.6(6)
P1B C34B C41B C40B -171.3(4)
C37B C36B C42B C40B -60.4(5)
C35B C36B C42B C40B 60.8(5)
C39B C40B C42B C36B 60.9(6)
C41B C40B C42B C36B -59.7(6)
C35B C34B C43B C38B 59.7(7)
C41B C34B C43B C38B -57.7(7)
P1B C34B C43B C38B 179.6(5)
C39B C38B C43B C34B 59.1(7)
C37B C38B C43B C34B -61.8(7)
C1B P1B C44B C51B -58.7(4)
C34B P1B C44B C51B -174.5(4)
Au1B P1B C44B C51B 65.1(4)
C1B P1B C44B C52B -176.1(5)
C34B P1B C44B C52B 68.0(5)
Au1B P1B C44B C52B -52.3(5)
C1B P1B C44B C45B 62.5(5)
C34B P1B C44B C45B -53.3(5)
Au1B P1B C44B C45B -173.7(4)
C51B C44B C45B C46B -59.5(7)
C52B C44B C45B C46B 59.2(7)
P1B C44B C45B C46B -179.5(5)
C44B C45B C46B C47B -59.7(7)
C44B C45B C46B C53B 60.4(8)
C53B C46B C47B C48B -60.9(6)
C45B C46B C47B C48B 59.8(7)
C46B C47B C48B C49B 60.8(7)
C46B C47B C48B C52B -60.3(7)
C47B C48B C49B C50B -58.8(6)
C52B C48B C49B C50B 60.8(7)
C48B C49B C50B C53B 59.9(6)
C48B C49B C50B C51B -61.4(6)
C52B C44B C51B C50B -58.9(7)
C45B C44B C51B C50B 58.7(7)
P1B C44B C51B C50B -175.3(5)
C53B C50B C51B C44B -59.9(7)
C49B C50B C51B C44B 61.2(7)
C51B C44B C52B C48B 57.0(8)
C45B C44B C52B C48B -61.1(8)
P1B C44B C52B C48B 172.5(6)
C49B C48B C52B C44B -58.8(9)
C47B C48B C52B C44B 61.8(9)
C49B C50B C53B C46B -61.1(7)
C51B C50B C53B C46B 59.5(7)
C47B C46B C53B C50B 61.7(6)
C45B C46B C53B C50B -60.0(7)
C1S C2S C3S C4S 85.6(13)
C2S C3S C4S C5S -174.5(8)
